data_1552190
loop_
_publ_author_name
'Palumbo, Chad T.'
'Barluzzi, Luciano'
'Scopelliti, Rosario'
'Zivkovic, Ivica'
'Fabrizio, Alberto'
'Corminboeuf, Cl\'emence'
'Mazzanti, Marinella'

_publ_section_title
;
 Tuning the structure, reactivity and magnetic communication of
 nitride-bridged uranium complexes with the ancillary ligands
;
_journal_name_full 'Chemical Science'
_journal_paper_doi 10.1039/C9SC02149C
_journal_year 2019
_chemical_formula_moiety 'C72 H164 N O24 Si6 U2, C16H36 N, C7 H8'
_chemical_formula_sum 'C95 H208 N2 O24 Si6 U2'
_chemical_formula_weight 2407.22
_space_group_crystal_system monoclinic
_space_group_IT_number 14
_space_group_name_Hall '-P 2ybc'
_space_group_name_H-M_alt 'P 1 21/c 1'
_symmetry_space_group_name_Hall '-P 2ybc'
_symmetry_space_group_name_H-M 'P 1 21/c 1'
_atom_sites_solution_hydrogens mixed
_atom_sites_solution_primary dual
_atom_sites_solution_secondary difmap
_audit_creation_method SHELXL-2018/3
_audit_update_record
;
2019-04-30 deposited with the CCDC.    2019-08-07 downloaded from the CCDC.
;
_cell_angle_alpha 90
_cell_angle_beta 99.0810(10)
_cell_angle_gamma 90
_cell_formula_units_Z 4
_cell_length_a 13.74703(14)
_cell_length_b 32.4889(3)
_cell_length_c 27.4987(3)
_cell_measurement_reflns_used 33567
_cell_measurement_temperature 100.01(10)
_cell_measurement_theta_max 74.9030
_cell_measurement_theta_min 4.1750
_cell_volume 12127.7(2)
_computing_cell_refinement 'CrysAlisPro 1.171.39.46 (Rigaku OD, 2018)'
_computing_data_collection 'CrysAlisPro 1.171.39.46 (Rigaku OD, 2018)'
_computing_data_reduction 'CrysAlisPro 1.171.39.46 (Rigaku OD, 2018)'
_computing_molecular_graphics 'Olex2 (Dolomanov et al., 2009)'
_computing_publication_material 'Olex2 (Dolomanov et al., 2009)'
_computing_structure_refinement 'ShelXL (Sheldrick, 2015)'
_computing_structure_solution 'ShelXT (Sheldrick, 2015)'
_diffrn_ambient_environment N~2~
_diffrn_ambient_temperature 100.01(10)
_diffrn_detector 'CCD plate'
_diffrn_detector_area_resol_mean 10.2665
_diffrn_detector_type Atlas
_diffrn_measured_fraction_theta_full 1.000
_diffrn_measured_fraction_theta_max 0.983
_diffrn_measurement_details
;
List of Runs (angles in degrees, time in seconds):

  # Type    Start    End  Width  t~exp~   \w     \q     \k     \f   Frames
#--------------------------------------------------------------------------
  1  \w    -69.00  29.00   1.00    3.98    --  -43.01  57.00-120.00   98
  2  \w   -117.00 -80.00   1.00    3.98    --  -43.01 -99.00-150.00   37
  3  \w   -114.00 -20.00   1.00    3.98    --  -43.01 -57.00  90.00   94
  4  \w     20.00  56.00   1.00    3.98    --   43.01  37.00   0.00   36
  5  \w     42.00  67.00   1.00    3.98    --   43.01-125.00 -90.00   25
  6  \w      1.00  76.00   1.00    3.98    --   43.01 -99.00  30.00   75
  7  \w     35.00 102.00   1.00   15.92    --  109.26 -94.00-180.00   67
  8  \w     28.00  54.00   1.00   15.92    --  109.26 -94.00-150.00   26
  9  \w     75.00 138.00   1.00   15.92    --  109.26 -61.00 -60.00   63
 10  \w     36.00 112.00   1.00   15.92    --  109.26 -45.00  30.00   76
 11  \w     39.00 124.00   1.00   15.92    --  109.26 -30.00-120.00   85
 12  \w     83.00 169.00   1.00   15.92    --  109.26  30.00 -90.00   86
 13  \w     33.00  60.00   1.00   15.92    --  109.26-111.00  60.00   27
 14  \w     78.00 113.00   1.00   15.92    --  109.26-111.00  60.00   35
 15  \w     66.00 109.00   1.00   15.92    --  109.26 -94.00  90.00   43
 16  \w     84.00 113.00   1.00   15.92    --  109.26-111.00 -90.00   29
 17  \w     53.00 107.00   1.00   15.92    --  109.26-111.00   0.00   54
 18  \w    101.00 127.00   1.00   15.92    --  109.26 111.00-150.00   26
 19  \w     45.00 127.00   1.00   15.92    --  109.26 -61.00-180.00   82
 20  \w     57.00 178.00   1.00   15.92    --  109.26  15.00-150.00  121
;
_diffrn_measurement_device 'four-circle diffractometer'
_diffrn_measurement_device_type 'SuperNova, Dual, Cu at home/near, Atlas'
_diffrn_measurement_method '\w scans'
_diffrn_radiation_monochromator mirror
_diffrn_radiation_probe x-ray
_diffrn_radiation_type 'Cu K\a'
_diffrn_radiation_wavelength 1.54184
_diffrn_reflns_av_R_equivalents 0.0384
_diffrn_reflns_av_unetI/netI 0.0339
_diffrn_reflns_Laue_measured_fraction_full 1.000
_diffrn_reflns_Laue_measured_fraction_max 0.983
_diffrn_reflns_limit_h_max 13
_diffrn_reflns_limit_h_min -17
_diffrn_reflns_limit_k_max 40
_diffrn_reflns_limit_k_min -38
_diffrn_reflns_limit_l_max 33
_diffrn_reflns_limit_l_min -34
_diffrn_reflns_number 89384
_diffrn_reflns_point_group_measured_fraction_full 1.000
_diffrn_reflns_point_group_measured_fraction_max 0.983
_diffrn_reflns_theta_full 67.684
_diffrn_reflns_theta_max 75.461
_diffrn_reflns_theta_min 3.528
_diffrn_source 'micro-focus sealed X-ray tube'
_diffrn_source_type 'SuperNova (Cu) X-ray Source'
_exptl_absorpt_coefficient_mu 8.514
_exptl_absorpt_correction_T_max 0.948
_exptl_absorpt_correction_T_min 0.403
_exptl_absorpt_correction_type analytical
_exptl_absorpt_process_details
;
CrysAlisPro 1.171.40.20a (Rigaku Oxford Diffraction, 2018).
 Analytical numeric absorption correction using a multifaceted crystal
 model based on expressions derived by R.C. Clark & J.S. Reid.
(Clark, R. C. & Reid, J. S. (1995). Acta Cryst. A51, 887-897)
 Empirical absorption correction using spherical harmonics as
 implemented in SCALE3 ABSPACK scaling algorithm
;
_exptl_crystal_colour 'clear dark green'
_exptl_crystal_density_diffrn 1.318
_exptl_crystal_description plate
_exptl_crystal_F_000 5008
_exptl_crystal_size_max 0.260
_exptl_crystal_size_mid 0.040
_exptl_crystal_size_min 0.007
_refine_diff_density_max 1.877
_refine_diff_density_min -2.482
_refine_diff_density_rms 0.097
_refine_ls_extinction_method none
_refine_ls_goodness_of_fit_ref 1.018
_refine_ls_hydrogen_treatment mixed
_refine_ls_matrix_type full
_refine_ls_number_parameters 1394
_refine_ls_number_reflns 24736
_refine_ls_number_restraints 482
_refine_ls_restrained_S_all 1.033
_refine_ls_R_factor_all 0.0355
_refine_ls_R_factor_gt 0.0288
_refine_ls_shift/su_max 0.003
_refine_ls_shift/su_mean 0.000
_refine_ls_structure_factor_coef Fsqd
_refine_ls_weighting_details 'w=1/[\s^2^(Fo^2^)+(0.0308P)^2^+20.3689P] where P=(Fo^2^+2Fc^2^)/3'
_refine_ls_weighting_scheme calc
_refine_ls_wR_factor_gt 0.0664
_refine_ls_wR_factor_ref 0.0700
_reflns_Friedel_coverage 0.000
_reflns_number_gt 21791
_reflns_number_total 24736
_reflns_threshold_expression 'I > 2\s(I)'
_cod_data_source_file c9sc02149c2.cif
_cod_data_source_block lb453
_cod_depositor_comments
;
The following automatic conversions were performed:

'_exptl_absorpt_correction_type' value 'Analytical' changed to
'analytical' according to
/home/data/users/saulius/crontab/automatic-downloads/rss-feeds/RSC/lib/dictionaries/cif_core.dic
dictionary named 'cif_core.dic' version 2.4.2 from 2011-04-26.

Automatic conversion script
Id: cif_fix_values 4973 2017-02-22 13:04:09Z antanas 
;
_cod_database_code 1552190
_shelx_shelxl_version_number 2018/3
_audit_contact_author 'Farzaneh Fadaei Tirani'
_shelx_space_group_comment
;
The symmetry employed for this shelxl refinement is uniquely defined
by the following loop, which should always be used as a source of
symmetry information in preference to the above space-group names.
They are only intended as comments.
;

loop_
_space_group_symop_operation_xyz
'x, y, z'
'-x, y+1/2, -z+1/2'
'-x, -y, -z'
'x, -y-1/2, z-1/2'

loop_
_atom_site_label
_atom_site_type_symbol
_atom_site_fract_x
_atom_site_fract_y
_atom_site_fract_z
_atom_site_U_iso_or_equiv
_atom_site_adp_type
_atom_site_occupancy
_atom_site_site_symmetry_order
_atom_site_calc_flag
_atom_site_refinement_flags_posn
_atom_site_refinement_flags_adp
_atom_site_refinement_flags_occupancy
_atom_site_disorder_assembly
_atom_site_disorder_group
U1 U 0.34671(2) 0.519420 0.25326(2) 0.01528(3) Uani 1 1 d . . . . .
U2 U 0.25312(2) 0.415360 0.20632(2) 0.01454(3) Uani 1 1 d . . . . .
H1 H 0.386(3) 0.4530(12) 0.2341(14) 0.017 Uiso 1 1 d . U . . .
Si1 Si 0.54769(7) 0.52157(3) 0.36357(3) 0.02327(19) Uani 1 1 d . . . . .
Si2 Si 0.46071(6) 0.57366(3) 0.15556(3) 0.01660(16) Uani 1 1 d . . . . .
Si3 Si 0.17471(7) 0.60253(3) 0.28426(3) 0.01901(17) Uani 1 1 d . . . . .
Si4 Si 0.06241(7) 0.39132(3) 0.09764(3) 0.01849(17) Uani 1 1 d . . . . .
Si5 Si 0.16361(7) 0.36092(3) 0.31171(3) 0.01839(17) Uani 1 1 d . . . . .
Si6 Si 0.45646(7) 0.34515(3) 0.18617(4) 0.02223(18) Uani 1 1 d . . . . .
O1 O 0.45672(19) 0.51671(8) 0.31934(9) 0.0251(5) Uani 1 1 d . . . . .
O2 O 0.52839(19) 0.55723(9) 0.40278(9) 0.0284(6) Uani 1 1 d . . . . .
O3 O 0.6507(2) 0.53387(9) 0.34504(9) 0.0283(6) Uani 1 1 d . . . . .
O4 O 0.5594(2) 0.47851(9) 0.39449(9) 0.0292(6) Uani 1 1 d D . . . .
O21 O 0.41841(17) 0.54652(7) 0.19629(8) 0.0198(5) Uani 1 1 d . . . . .
O22 O 0.37236(17) 0.59381(7) 0.11649(9) 0.0201(5) Uani 1 1 d . . . . .
O23 O 0.53011(17) 0.61193(7) 0.17800(9) 0.0206(5) Uani 1 1 d . . . . .
O24 O 0.53094(17) 0.54411(7) 0.12814(9) 0.0210(5) Uani 1 1 d . . . . .
O41 O 0.24956(18) 0.56724(8) 0.27299(9) 0.0242(5) Uani 1 1 d . . . . .
O42 O 0.24046(17) 0.64382(8) 0.29868(9) 0.0225(5) Uani 1 1 d . . . . .
O43 O 0.09200(18) 0.61511(8) 0.23756(9) 0.0244(5) Uani 1 1 d . . . . .
O44 O 0.11200(19) 0.58982(8) 0.32785(9) 0.0259(5) Uani 1 1 d . . . . .
O61 O 0.14670(18) 0.40876(7) 0.13941(9) 0.0225(5) Uani 1 1 d . . . . .
O62 O -0.01177(18) 0.42728(7) 0.07229(8) 0.0207(5) Uani 1 1 d . . . . .
O63 O 0.10351(19) 0.36920(7) 0.05148(9) 0.0231(5) Uani 1 1 d . . . . .
O64 O 0.00350(19) 0.35583(7) 0.12320(9) 0.0225(5) Uani 1 1 d . . . . .
O81 O 0.19455(18) 0.38118(8) 0.26352(8) 0.0212(5) Uani 1 1 d . . . . .
O82 O 0.24871(18) 0.36401(8) 0.36036(9) 0.0254(5) Uani 1 1 d . . . . .
O83 O 0.06663(18) 0.38275(8) 0.32853(9) 0.0240(5) Uani 1 1 d . . . . .
O84 O 0.13590(19) 0.31224(8) 0.30651(10) 0.0278(5) Uani 1 1 d . . . . .
O101 O 0.35952(18) 0.37179(8) 0.18875(10) 0.0260(5) Uani 1 1 d . . . . .
O102 O 0.52042(19) 0.34650(9) 0.24124(10) 0.0294(6) Uani 1 1 d . . . . .
O103 O 0.5177(2) 0.36090(9) 0.14379(11) 0.0318(6) Uani 1 1 d . . . . .
O104 O 0.4339(2) 0.29632(8) 0.17468(10) 0.0297(6) Uani 1 1 d . . . . .
N1 N 0.2195(2) 0.47970(9) 0.22360(13) 0.0260(7) Uani 1 1 d . . . . .
H1N H 0.168(5) 0.490(2) 0.219(3) 0.08(2) Uiso 1 1 d . . . . .
C1 C 0.5405(3) 0.60109(13) 0.40098(15) 0.0321(9) Uani 1 1 d . . . . .
C2 C 0.5012(3) 0.61738(13) 0.34987(16) 0.0357(9) Uani 1 1 d . . . . .
H2A H 0.538981 0.605415 0.325981 0.054 Uiso 1 1 calc R U . . .
H2B H 0.507608 0.647420 0.349661 0.054 Uiso 1 1 calc R U . . .
H2C H 0.431644 0.609819 0.341010 0.054 Uiso 1 1 calc R U . . .
C3 C 0.4836(4) 0.61916(19) 0.43932(18) 0.0506(13) Uani 1 1 d . . . . .
H3A H 0.489500 0.649225 0.439362 0.076 Uiso 1 1 calc R U . . .
H3B H 0.510805 0.608452 0.471955 0.076 Uiso 1 1 calc R U . . .
H3C H 0.414045 0.611422 0.431260 0.076 Uiso 1 1 calc R U . . .
C4 C 0.6492(3) 0.61147(15) 0.41591(18) 0.0417(10) Uani 1 1 d . . . . .
H4A H 0.672527 0.600586 0.448927 0.063 Uiso 1 1 calc R U . . .
H4B H 0.657795 0.641420 0.416040 0.063 Uiso 1 1 calc R U . . .
H4C H 0.687185 0.599094 0.392366 0.063 Uiso 1 1 calc R U . . .
C5 C 0.6968(3) 0.52209(12) 0.30481(14) 0.0341(9) Uani 1 1 d D . . . .
C6A C 0.6703(5) 0.5603(2) 0.2695(2) 0.0363(14) Uani 0.546(8) 1 d D U P A 1
H6AA H 0.598970 0.561030 0.258372 0.054 Uiso 0.546(8) 1 calc R U P A 1
H6AB H 0.704412 0.557776 0.240948 0.054 Uiso 0.546(8) 1 calc R U P A 1
H6AC H 0.691007 0.585715 0.287361 0.054 Uiso 0.546(8) 1 calc R U P A 1
C6B C 0.6641(6) 0.5415(3) 0.2561(3) 0.0377(13) Uani 0.454(8) 1 d D U P A 2
H6BA H 0.593525 0.536625 0.245957 0.057 Uiso 0.454(8) 1 calc R U P A 2
H6BB H 0.700786 0.529557 0.231760 0.057 Uiso 0.454(8) 1 calc R U P A 2
H6BC H 0.676582 0.571209 0.258527 0.057 Uiso 0.454(8) 1 calc R U P A 2
C7 C 0.8078(3) 0.52540(13) 0.32190(17) 0.0369(9) Uani 1 1 d D . . . .
H7A H 0.823639 0.552783 0.335891 0.055 Uiso 1 1 calc R U . . .
H7B H 0.842455 0.521128 0.293767 0.055 Uiso 1 1 calc R U . . .
H7C H 0.828609 0.504411 0.346988 0.055 Uiso 1 1 calc R U . . .
C8A C 0.6667(5) 0.4839(2) 0.2763(3) 0.0380(13) Uani 0.546(8) 1 d D U P A 1
H8AA H 0.678163 0.459932 0.298125 0.057 Uiso 0.546(8) 1 calc R U P A 1
H8AB H 0.705569 0.481072 0.249494 0.057 Uiso 0.546(8) 1 calc R U P A 1
H8AC H 0.596581 0.485476 0.262462 0.057 Uiso 0.546(8) 1 calc R U P A 1
C8B C 0.6727(6) 0.4746(2) 0.3013(3) 0.0380(15) Uani 0.454(8) 1 d D U P A 2
H8BA H 0.685211 0.462392 0.334282 0.057 Uiso 0.454(8) 1 calc R U P A 2
H8BB H 0.714598 0.461178 0.280259 0.057 Uiso 0.454(8) 1 calc R U P A 2
H8BC H 0.603320 0.470643 0.287107 0.057 Uiso 0.454(8) 1 calc R U P A 2
C9A C 0.6442(5) 0.4608(2) 0.4293(2) 0.0271(15) Uani 0.511(7) 1 d D U P B 1
C9B C 0.6111(5) 0.4742(2) 0.4442(2) 0.0314(16) Uani 0.489(7) 1 d D U P B 2
C10A C 0.6973(10) 0.4955(3) 0.4603(5) 0.035(2) Uani 0.511(7) 1 d D U P B 1
H10A H 0.730813 0.513262 0.439357 0.053 Uiso 0.511(7) 1 calc R U P B 1
H10B H 0.745852 0.483766 0.486557 0.053 Uiso 0.511(7) 1 calc R U P B 1
H10C H 0.649257 0.511798 0.474910 0.053 Uiso 0.511(7) 1 calc R U P B 1
C10B C 0.6362(7) 0.4288(2) 0.4441(3) 0.0366(18) Uani 0.489(7) 1 d D U P B 2
H10D H 0.575249 0.412665 0.438382 0.055 Uiso 0.489(7) 1 calc R U P B 2
H10E H 0.674420 0.421253 0.475994 0.055 Uiso 0.489(7) 1 calc R U P B 2
H10F H 0.675052 0.423205 0.417894 0.055 Uiso 0.489(7) 1 calc R U P B 2
C11A C 0.7174(5) 0.4381(2) 0.4023(3) 0.0326(17) Uani 0.511(7) 1 d D U P B 1
H11A H 0.682675 0.416771 0.381164 0.049 Uiso 0.511(7) 1 calc R U P B 1
H11B H 0.768700 0.425415 0.426411 0.049 Uiso 0.511(7) 1 calc R U P B 1
H11C H 0.747630 0.457722 0.382067 0.049 Uiso 0.511(7) 1 calc R U P B 1
C11B C 0.5453(6) 0.4836(3) 0.4820(3) 0.038(2) Uani 0.489(7) 1 d D U P B 2
H11D H 0.529451 0.513036 0.481130 0.058 Uiso 0.489(7) 1 calc R U P B 2
H11E H 0.579504 0.476274 0.514911 0.058 Uiso 0.489(7) 1 calc R U P B 2
H11F H 0.484365 0.467592 0.474604 0.058 Uiso 0.489(7) 1 calc R U P B 2
C12A C 0.6029(6) 0.4305(2) 0.4631(3) 0.0316(17) Uani 0.511(7) 1 d D U P B 1
H12A H 0.554146 0.444445 0.479738 0.047 Uiso 0.511(7) 1 calc R U P B 1
H12B H 0.656527 0.420024 0.487728 0.047 Uiso 0.511(7) 1 calc R U P B 1
H12C H 0.571406 0.407498 0.443566 0.047 Uiso 0.511(7) 1 calc R U P B 1
C12B C 0.7039(9) 0.5002(4) 0.4534(6) 0.039(2) Uani 0.489(7) 1 d D U P B 2
H12D H 0.744192 0.494729 0.427725 0.059 Uiso 0.489(7) 1 calc R U P B 2
H12E H 0.741556 0.493348 0.485676 0.059 Uiso 0.489(7) 1 calc R U P B 2
H12F H 0.685966 0.529453 0.452756 0.059 Uiso 0.489(7) 1 calc R U P B 2
C21 C 0.2822(3) 0.57574(11) 0.09161(13) 0.0225(7) Uani 1 1 d . . . . .
C22 C 0.2975(3) 0.53066(13) 0.07859(15) 0.0319(9) Uani 1 1 d . . . . .
H22A H 0.350277 0.528775 0.058524 0.048 Uiso 1 1 calc R U . . .
H22B H 0.236387 0.519634 0.059993 0.048 Uiso 1 1 calc R U . . .
H22C H 0.315734 0.514705 0.108900 0.048 Uiso 1 1 calc R U . . .
C23 C 0.2043(3) 0.57945(13) 0.12496(15) 0.0293(8) Uani 1 1 d . . . . .
H23A H 0.140902 0.569739 0.107391 0.044 Uiso 1 1 calc R U . . .
H23B H 0.198323 0.608307 0.134441 0.044 Uiso 1 1 calc R U . . .
H23C H 0.223596 0.562703 0.154553 0.044 Uiso 1 1 calc R U . . .
C24 C 0.2530(3) 0.60110(14) 0.04525(14) 0.0328(9) Uani 1 1 d . . . . .
H24A H 0.246369 0.630053 0.054170 0.049 Uiso 1 1 calc R U . . .
H24B H 0.189984 0.591090 0.027518 0.049 Uiso 1 1 calc R U . . .
H24C H 0.303792 0.598529 0.024116 0.049 Uiso 1 1 calc R U . . .
C25 C 0.5058(3) 0.65230(11) 0.19402(13) 0.0250(7) Uani 1 1 d . . . . .
C26 C 0.4168(3) 0.65092(13) 0.22038(15) 0.0344(9) Uani 1 1 d . . . . .
H26A H 0.359289 0.641279 0.197552 0.052 Uiso 1 1 calc R U . . .
H26B H 0.403792 0.678541 0.232145 0.052 Uiso 1 1 calc R U . . .
H26C H 0.429851 0.632039 0.248444 0.052 Uiso 1 1 calc R U . . .
C27 C 0.4860(4) 0.68031(13) 0.14871(16) 0.0463(12) Uani 1 1 d . . . . .
H27A H 0.428808 0.669994 0.126166 0.069 Uiso 1 1 calc R U . . .
H27B H 0.543787 0.680506 0.131924 0.069 Uiso 1 1 calc R U . . .
H27C H 0.472644 0.708343 0.159049 0.069 Uiso 1 1 calc R U . . .
C28 C 0.5965(3) 0.66689(14) 0.22894(17) 0.0391(10) Uani 1 1 d . . . . .
H28A H 0.586799 0.695439 0.238638 0.059 Uiso 1 1 calc R U . . .
H28B H 0.654394 0.665243 0.212338 0.059 Uiso 1 1 calc R U . . .
H28C H 0.606488 0.649358 0.258311 0.059 Uiso 1 1 calc R U . . .
C29 C 0.5958(3) 0.55486(11) 0.09366(13) 0.0237(7) Uani 1 1 d . . . . .
C30 C 0.5578(3) 0.59126(14) 0.06143(15) 0.0348(9) Uani 1 1 d . . . . .
H30A H 0.491241 0.585241 0.044355 0.052 Uiso 1 1 calc R U . . .
H30B H 0.601562 0.596202 0.037147 0.052 Uiso 1 1 calc R U . . .
H30C H 0.556107 0.615788 0.082015 0.052 Uiso 1 1 calc R U . . .
C31 C 0.6969(3) 0.56408(14) 0.12275(15) 0.0316(8) Uani 1 1 d . . . . .
H31A H 0.692736 0.588240 0.143660 0.047 Uiso 1 1 calc R U . . .
H31B H 0.743381 0.569604 0.099938 0.047 Uiso 1 1 calc R U . . .
H31C H 0.719802 0.540341 0.143421 0.047 Uiso 1 1 calc R U . . .
C32 C 0.5998(3) 0.51670(13) 0.06161(16) 0.0350(9) Uani 1 1 d . . . . .
H32A H 0.641394 0.522318 0.036514 0.053 Uiso 1 1 calc R U . . .
H32B H 0.533159 0.509657 0.045532 0.053 Uiso 1 1 calc R U . . .
H32C H 0.627577 0.493626 0.082234 0.053 Uiso 1 1 calc R U . . .
C41 C 0.2105(3) 0.68587(11) 0.30422(14) 0.0262(7) Uani 1 1 d . . . . .
C42 C 0.2999(3) 0.70673(12) 0.33374(15) 0.0313(8) Uani 1 1 d . . . . .
H42A H 0.316939 0.692969 0.365659 0.047 Uiso 1 1 calc R U . . .
H42B H 0.284718 0.735713 0.338959 0.047 Uiso 1 1 calc R U . . .
H42C H 0.355692 0.704948 0.315608 0.047 Uiso 1 1 calc R U . . .
C43 C 0.1851(3) 0.70578(13) 0.25352(16) 0.0346(9) Uani 1 1 d . . . . .
H43A H 0.243098 0.705226 0.236868 0.052 Uiso 1 1 calc R U . . .
H43B H 0.164760 0.734359 0.257269 0.052 Uiso 1 1 calc R U . . .
H43C H 0.131201 0.690527 0.233871 0.052 Uiso 1 1 calc R U . . .
C44 C 0.1226(3) 0.68838(12) 0.33155(17) 0.0347(9) Uani 1 1 d . . . . .
H44A H 0.065683 0.674870 0.312045 0.052 Uiso 1 1 calc R U . . .
H44B H 0.106871 0.717322 0.336691 0.052 Uiso 1 1 calc R U . . .
H44C H 0.138713 0.674582 0.363491 0.052 Uiso 1 1 calc R U . . .
C45 C -0.0052(3) 0.59940(12) 0.21922(13) 0.0251(7) Uani 1 1 d . . . . .
C46 C -0.0308(3) 0.61600(16) 0.16698(14) 0.0376(10) Uani 1 1 d . . . . .
H46A H -0.095566 0.605633 0.152035 0.056 Uiso 1 1 calc R U . . .
H46B H 0.019003 0.606902 0.147440 0.056 Uiso 1 1 calc R U . . .
H46C H -0.032195 0.646147 0.167859 0.056 Uiso 1 1 calc R U . . .
C47 C -0.0787(3) 0.61580(14) 0.25064(15) 0.0328(9) Uani 1 1 d . . . . .
H47A H -0.060289 0.606159 0.284609 0.049 Uiso 1 1 calc R U . . .
H47B H -0.144890 0.605822 0.237406 0.049 Uiso 1 1 calc R U . . .
H47C H -0.078229 0.645962 0.250073 0.049 Uiso 1 1 calc R U . . .
C48 C -0.0037(3) 0.55250(13) 0.21943(17) 0.0352(9) Uani 1 1 d . . . . .
H48A H 0.046097 0.542694 0.200274 0.053 Uiso 1 1 calc R U . . .
H48B H -0.068560 0.542059 0.204744 0.053 Uiso 1 1 calc R U . . .
H48C H 0.012477 0.542576 0.253401 0.053 Uiso 1 1 calc R U . . .
C49 C 0.1381(3) 0.56874(11) 0.37374(13) 0.0290(8) Uani 1 1 d D U . . .
C50A C 0.0687(4) 0.58643(17) 0.40764(19) 0.0397(12) Uani 0.796(6) 1 d D U P C 1
H50A H 0.081374 0.615949 0.412514 0.060 Uiso 0.796(6) 1 calc R U P C 1
H50B H 0.080718 0.572347 0.439537 0.060 Uiso 0.796(6) 1 calc R U P C 1
H50C H 0.000081 0.582225 0.392357 0.060 Uiso 0.796(6) 1 calc R U P C 1
C50B C 0.1622(12) 0.6006(4) 0.4151(5) 0.036(3) Uani 0.204(6) 1 d D U P C 2
H50D H 0.198594 0.623589 0.403460 0.055 Uiso 0.204(6) 1 calc R U P C 2
H50E H 0.202551 0.587727 0.443620 0.055 Uiso 0.204(6) 1 calc R U P C 2
H50F H 0.100887 0.610878 0.424645 0.055 Uiso 0.204(6) 1 calc R U P C 2
C51A C 0.1124(4) 0.52404(15) 0.3637(2) 0.0414(13) Uani 0.796(6) 1 d D U P C 1
H51A H 0.042170 0.521639 0.350323 0.062 Uiso 0.796(6) 1 calc R U P C 1
H51B H 0.126693 0.508332 0.394392 0.062 Uiso 0.796(6) 1 calc R U P C 1
H51C H 0.151581 0.513132 0.339754 0.062 Uiso 0.796(6) 1 calc R U P C 1
C51B C 0.0536(10) 0.5414(5) 0.3845(7) 0.039(3) Uani 0.204(6) 1 d D U P C 2
H51D H -0.007804 0.557245 0.379608 0.058 Uiso 0.204(6) 1 calc R U P C 2
H51E H 0.067521 0.531682 0.418598 0.058 Uiso 0.204(6) 1 calc R U P C 2
H51F H 0.046982 0.517742 0.362088 0.058 Uiso 0.204(6) 1 calc R U P C 2
C52A C 0.2434(4) 0.57613(18) 0.39496(19) 0.0413(13) Uani 0.796(6) 1 d D U P C 1
H52A H 0.285811 0.565821 0.372166 0.062 Uiso 0.796(6) 1 calc R U P C 1
H52B H 0.259061 0.561695 0.426524 0.062 Uiso 0.796(6) 1 calc R U P C 1
H52C H 0.254473 0.605709 0.400134 0.062 Uiso 0.796(6) 1 calc R U P C 1
C52B C 0.2308(9) 0.5408(5) 0.3755(7) 0.042(3) Uani 0.204(6) 1 d D U P C 2
H52D H 0.220582 0.521405 0.347827 0.063 Uiso 0.204(6) 1 calc R U P C 2
H52E H 0.241474 0.525380 0.406559 0.063 Uiso 0.204(6) 1 calc R U P C 2
H52F H 0.288584 0.557886 0.373248 0.063 Uiso 0.204(6) 1 calc R U P C 2
C61 C -0.0537(3) 0.46232(10) 0.09358(13) 0.0220(7) Uani 1 1 d . . . . .
C62 C -0.1426(3) 0.47479(13) 0.05661(16) 0.0333(9) Uani 1 1 d . . . . .
H62A H -0.121570 0.481490 0.025102 0.050 Uiso 1 1 calc R U . . .
H62B H -0.173832 0.498946 0.068894 0.050 Uiso 1 1 calc R U . . .
H62C H -0.189823 0.451991 0.051919 0.050 Uiso 1 1 calc R U . . .
C63 C 0.0222(3) 0.49672(12) 0.09977(15) 0.0295(8) Uani 1 1 d . . . . .
H63A H 0.080565 0.487843 0.122554 0.044 Uiso 1 1 calc R U . . .
H63B H -0.005994 0.521206 0.113019 0.044 Uiso 1 1 calc R U . . .
H63C H 0.041022 0.503292 0.067736 0.044 Uiso 1 1 calc R U . . .
C64 C -0.0837(3) 0.45102(12) 0.14275(14) 0.0323(9) Uani 1 1 d . . . . .
H64A H -0.024849 0.444160 0.166378 0.049 Uiso 1 1 calc R U . . .
H64B H -0.128005 0.427213 0.138421 0.049 Uiso 1 1 calc R U . . .
H64C H -0.117590 0.474391 0.155163 0.049 Uiso 1 1 calc R U . . .
C65 C 0.1349(3) 0.38702(12) 0.00872(13) 0.0262(7) Uani 1 1 d . . . . .
C66 C 0.1960(4) 0.35413(15) -0.01204(17) 0.0439(11) Uani 1 1 d . . . . .
H66A H 0.254906 0.348120 0.011924 0.066 Uiso 1 1 calc R U . . .
H66B H 0.215623 0.364095 -0.042698 0.066 Uiso 1 1 calc R U . . .
H66C H 0.156620 0.329015 -0.018706 0.066 Uiso 1 1 calc R U . . .
C67 C 0.0452(3) 0.39778(15) -0.02938(14) 0.0389(10) Uani 1 1 d . . . . .
H67A H 0.005279 0.418440 -0.015653 0.058 Uiso 1 1 calc R U . . .
H67B H 0.005741 0.372954 -0.037947 0.058 Uiso 1 1 calc R U . . .
H67C H 0.067157 0.408838 -0.058990 0.058 Uiso 1 1 calc R U . . .
C68 C 0.1965(3) 0.42554(14) 0.02278(17) 0.0382(10) Uani 1 1 d . . . . .
H68A H 0.155279 0.446725 0.034668 0.057 Uiso 1 1 calc R U . . .
H68B H 0.222385 0.435868 -0.006134 0.057 Uiso 1 1 calc R U . . .
H68C H 0.251413 0.418759 0.048815 0.057 Uiso 1 1 calc R U . . .
C69 C -0.0672(3) 0.32608(11) 0.10084(13) 0.0242(7) Uani 1 1 d . . . . .
C70 C -0.1306(3) 0.34317(12) 0.05452(14) 0.0297(8) Uani 1 1 d . . . . .
H70A H -0.166059 0.367602 0.063104 0.044 Uiso 1 1 calc R U . . .
H70B H -0.177970 0.322191 0.040400 0.044 Uiso 1 1 calc R U . . .
H70C H -0.088241 0.350670 0.030373 0.044 Uiso 1 1 calc R U . . .
C71 C -0.0109(3) 0.28823(12) 0.08870(16) 0.0342(9) Uani 1 1 d . . . . .
H71A H 0.028589 0.277587 0.118867 0.051 Uiso 1 1 calc R U . . .
H71B H 0.032569 0.295600 0.065050 0.051 Uiso 1 1 calc R U . . .
H71C H -0.057588 0.267064 0.074351 0.051 Uiso 1 1 calc R U . . .
C72 C -0.1317(3) 0.31626(12) 0.13941(14) 0.0301(8) Uani 1 1 d . . . . .
H72A H -0.166036 0.341263 0.147234 0.045 Uiso 1 1 calc R U . . .
H72B H -0.090616 0.305941 0.169282 0.045 Uiso 1 1 calc R U . . .
H72C H -0.180211 0.295249 0.126560 0.045 Uiso 1 1 calc R U . . .
C81 C 0.3215(3) 0.39596(13) 0.37375(14) 0.0295(8) Uani 1 1 d . . . . .
C82 C 0.3523(4) 0.39339(18) 0.42928(16) 0.0486(13) Uani 1 1 d . . . . .
H82A H 0.385149 0.366996 0.437813 0.073 Uiso 1 1 calc R U . . .
H82B H 0.293937 0.395564 0.445456 0.073 Uiso 1 1 calc R U . . .
H82C H 0.397809 0.415952 0.440334 0.073 Uiso 1 1 calc R U . . .
C83 C 0.2791(3) 0.43886(14) 0.36090(17) 0.0391(10) Uani 1 1 d . . . . .
H83A H 0.257278 0.440762 0.325280 0.059 Uiso 1 1 calc R U . . .
H83B H 0.329844 0.459659 0.371071 0.059 Uiso 1 1 calc R U . . .
H83C H 0.222875 0.443635 0.378126 0.059 Uiso 1 1 calc R U . . .
C84 C 0.4092(3) 0.38786(15) 0.34745(16) 0.0378(9) Uani 1 1 d . . . . .
H84A H 0.435213 0.360234 0.355828 0.057 Uiso 1 1 calc R U . . .
H84B H 0.460651 0.408332 0.357812 0.057 Uiso 1 1 calc R U . . .
H84C H 0.388134 0.389790 0.311773 0.057 Uiso 1 1 calc R U . . .
C85 C -0.0219(3) 0.39669(13) 0.29739(15) 0.0290(8) Uani 1 1 d . . . . .
C86 C -0.1012(3) 0.3983(2) 0.3301(2) 0.0543(14) Uani 1 1 d . . . . .
H86A H -0.162606 0.408715 0.311007 0.081 Uiso 1 1 calc R U . . .
H86B H -0.080122 0.416706 0.358009 0.081 Uiso 1 1 calc R U . . .
H86C H -0.112191 0.370644 0.342266 0.081 Uiso 1 1 calc R U . . .
C87 C -0.0045(3) 0.44004(13) 0.27966(17) 0.0367(9) Uani 1 1 d . . . . .
H87A H -0.065037 0.450337 0.259713 0.055 Uiso 1 1 calc R U . . .
H87B H 0.048561 0.439570 0.259713 0.055 Uiso 1 1 calc R U . . .
H87C H 0.014022 0.458128 0.308129 0.055 Uiso 1 1 calc R U . . .
C88 C -0.0514(3) 0.36804(14) 0.25362(18) 0.0413(11) Uani 1 1 d . . . . .
H88A H -0.112409 0.378018 0.233868 0.062 Uiso 1 1 calc R U . . .
H88B H -0.061770 0.340216 0.265563 0.062 Uiso 1 1 calc R U . . .
H88C H 0.001129 0.367483 0.233311 0.062 Uiso 1 1 calc R U . . .
C89 C 0.1772(3) 0.28010(12) 0.27974(17) 0.0346(9) Uani 1 1 d . . . . .
C90 C 0.1308(4) 0.28242(16) 0.22612(19) 0.0513(13) Uani 1 1 d . . . . .
H90A H 0.156731 0.260166 0.207787 0.077 Uiso 1 1 calc R U . . .
H90B H 0.146541 0.309021 0.212451 0.077 Uiso 1 1 calc R U . . .
H90C H 0.059216 0.279578 0.223407 0.077 Uiso 1 1 calc R U . . .
C91 C 0.2890(3) 0.28473(15) 0.2855(2) 0.0453(11) Uani 1 1 d . . . . .
H91A H 0.305199 0.310019 0.269084 0.068 Uiso 1 1 calc R U . . .
H91B H 0.316882 0.261006 0.270545 0.068 Uiso 1 1 calc R U . . .
H91C H 0.316534 0.286137 0.320569 0.068 Uiso 1 1 calc R U . . .
C92 C 0.1488(4) 0.23996(14) 0.3027(2) 0.0576(15) Uani 1 1 d . . . . .
H92A H 0.177718 0.239307 0.337638 0.086 Uiso 1 1 calc R U . . .
H92B H 0.173504 0.216602 0.285702 0.086 Uiso 1 1 calc R U . . .
H92C H 0.076896 0.238205 0.299550 0.086 Uiso 1 1 calc R U . . .
C101 C 0.6046(3) 0.32369(12) 0.26346(15) 0.0303(8) Uani 1 1 d . . . . .
C102 C 0.5713(4) 0.28380(15) 0.2837(2) 0.0482(12) Uani 1 1 d . . . . .
H10G H 0.527816 0.289725 0.307800 0.072 Uiso 1 1 calc R U . . .
H10H H 0.628872 0.268368 0.299601 0.072 Uiso 1 1 calc R U . . .
H10I H 0.535575 0.267392 0.256682 0.072 Uiso 1 1 calc R U . . .
C103 C 0.6541(4) 0.35125(16) 0.30496(19) 0.0464(11) Uani 1 1 d . . . . .
H10J H 0.712149 0.337246 0.322748 0.070 Uiso 1 1 calc R U . . .
H10K H 0.607628 0.357108 0.327691 0.070 Uiso 1 1 calc R U . . .
H10L H 0.674232 0.377106 0.291142 0.070 Uiso 1 1 calc R U . . .
C104 C 0.6754(3) 0.31573(15) 0.22704(18) 0.0405(10) Uani 1 1 d . . . . .
H10M H 0.734036 0.301459 0.243847 0.061 Uiso 1 1 calc R U . . .
H10N H 0.694875 0.341996 0.213936 0.061 Uiso 1 1 calc R U . . .
H10O H 0.642820 0.298601 0.199937 0.061 Uiso 1 1 calc R U . . .
C105 C 0.5431(3) 0.40137(13) 0.12783(16) 0.0320(8) Uani 1 1 d . . . . .
C106 C 0.5829(4) 0.42773(15) 0.17138(19) 0.0492(12) Uani 1 1 d . . . . .
H10P H 0.532591 0.430922 0.192679 0.074 Uiso 1 1 calc R U . . .
H10Q H 0.600726 0.454844 0.159888 0.074 Uiso 1 1 calc R U . . .
H10R H 0.641437 0.414596 0.189967 0.074 Uiso 1 1 calc R U . . .
C107 C 0.6183(4) 0.39370(17) 0.0943(2) 0.0513(12) Uani 1 1 d . . . . .
H10S H 0.590093 0.375469 0.067363 0.077 Uiso 1 1 calc R U . . .
H10T H 0.676843 0.380727 0.113123 0.077 Uiso 1 1 calc R U . . .
H10U H 0.636901 0.419925 0.080761 0.077 Uiso 1 1 calc R U . . .
C108 C 0.4513(4) 0.42007(17) 0.0983(2) 0.0547(14) Uani 1 1 d . . . . .
H10V H 0.422469 0.400610 0.072814 0.082 Uiso 1 1 calc R U . . .
H10W H 0.468716 0.445604 0.082766 0.082 Uiso 1 1 calc R U . . .
H10X H 0.403431 0.426079 0.120231 0.082 Uiso 1 1 calc R U . . .
C109 C 0.3908(3) 0.27621(12) 0.12977(15) 0.0310(8) Uani 1 1 d . . . . .
C110 C 0.3644(4) 0.23307(15) 0.1464(2) 0.0520(13) Uani 1 1 d . . . . .
H11G H 0.314397 0.235333 0.167982 0.078 Uiso 1 1 calc R U . . .
H11H H 0.423497 0.219857 0.164265 0.078 Uiso 1 1 calc R U . . .
H11I H 0.338471 0.216493 0.117440 0.078 Uiso 1 1 calc R U . . .
C111 C 0.2965(4) 0.29820(17) 0.1078(2) 0.0569(15) Uani 1 1 d . . . . .
H11J H 0.250306 0.297981 0.131515 0.085 Uiso 1 1 calc R U . . .
H11K H 0.266734 0.284093 0.077567 0.085 Uiso 1 1 calc R U . . .
H11L H 0.311670 0.326713 0.100067 0.085 Uiso 1 1 calc R U . . .
C112 C 0.4654(5) 0.2731(2) 0.0955(2) 0.0609(15) Uani 1 1 d . . . . .
H11M H 0.437597 0.257167 0.066305 0.091 Uiso 1 1 calc R U . . .
H11N H 0.524663 0.259311 0.112330 0.091 Uiso 1 1 calc R U . . .
H11O H 0.482496 0.300760 0.085434 0.091 Uiso 1 1 calc R U . . .
N2 N 0.0800(3) 0.31494(11) 0.45970(14) 0.0433(9) Uani 1 1 d D . . . .
C6 C 0.1841(9) 0.3073(5) 0.4511(11) 0.053(3) Uani 0.271(7) 1 d D U P D 2
H6A H 0.230371 0.323027 0.475518 0.063 Uiso 0.271(7) 1 calc R U P D 2
H6B H 0.191748 0.317127 0.417853 0.063 Uiso 0.271(7) 1 calc R U P D 2
C8 C 0.2097(12) 0.2610(5) 0.4557(8) 0.055(3) Uani 0.271(7) 1 d D U P D 2
H8A H 0.155938 0.244380 0.437175 0.066 Uiso 0.271(7) 1 calc R U P D 2
H8B H 0.219135 0.252411 0.490680 0.066 Uiso 0.271(7) 1 calc R U P D 2
C9 C 0.3076(14) 0.2547(6) 0.4338(9) 0.067(3) Uani 0.271(7) 1 d D U P D 2
H9A H 0.294298 0.258225 0.397626 0.080 Uiso 0.271(7) 1 calc R U P D 2
H9B H 0.356654 0.275657 0.447604 0.080 Uiso 0.271(7) 1 calc R U P D 2
C10 C 0.3482(19) 0.2120(7) 0.4464(12) 0.077(4) Uani 0.271(7) 1 d D U P D 2
H10Y H 0.415142 0.210070 0.438625 0.116 Uiso 0.271(7) 1 calc R U P D 2
HA H 0.306066 0.191537 0.427171 0.116 Uiso 0.271(7) 1 calc R U P D 2
HB H 0.349486 0.206769 0.481623 0.116 Uiso 0.271(7) 1 calc R U P D 2
C11 C 0.0797(9) 0.3612(2) 0.4503(6) 0.037(2) Uani 0.544(10) 1 d D U P D 2
H11P H 0.138830 0.372939 0.470769 0.044 Uiso 0.544(10) 1 calc R U P D 2
H11Q H 0.087498 0.365394 0.415430 0.044 Uiso 0.544(10) 1 calc R U P D 2
C12 C -0.0089(8) 0.3864(3) 0.4597(6) 0.038(2) Uani 0.544(10) 1 d D U P D 2
H12G H -0.023187 0.380547 0.493200 0.046 Uiso 0.544(10) 1 calc R U P D 2
H12H H -0.067471 0.378594 0.435700 0.046 Uiso 0.544(10) 1 calc R U P D 2
C13 C 0.0119(9) 0.4324(3) 0.4549(5) 0.055(2) Uani 0.544(10) 1 d D U P D 2
H13A H 0.030560 0.437104 0.421974 0.066 Uiso 0.544(10) 1 calc R U P D 2
H13B H -0.050086 0.447577 0.455918 0.066 Uiso 0.544(10) 1 calc R U P D 2
C14 C 0.0916(9) 0.4509(4) 0.4932(4) 0.074(3) Uani 0.544(10) 1 d D U P D 2
H14A H 0.156042 0.440307 0.488378 0.111 Uiso 0.544(10) 1 calc R U P D 2
H14B H 0.079091 0.443548 0.526229 0.111 Uiso 0.544(10) 1 calc R U P D 2
H14C H 0.090853 0.480975 0.489769 0.111 Uiso 0.544(10) 1 calc R U P D 2
C121 C 0.0608(3) 0.30476(14) 0.51142(16) 0.0391(10) Uani 1 1 d D . . . .
H12I H -0.009485 0.310303 0.512806 0.047 Uiso 1 1 calc R U . . .
H12J H 0.071717 0.274886 0.516897 0.047 Uiso 1 1 calc R U . . .
C122 C 0.1219(3) 0.32747(14) 0.55337(17) 0.0388(10) Uani 1 1 d . . . . .
H12K H 0.105649 0.357164 0.551087 0.047 Uiso 1 1 calc R U . . .
H12L H 0.192694 0.324325 0.551096 0.047 Uiso 1 1 calc R U . . .
C123 C 0.1020(3) 0.31068(15) 0.60244(18) 0.0416(10) Uani 1 1 d . . . . .
H12M H 0.030100 0.310976 0.602747 0.050 Uiso 1 1 calc R U . . .
H12N H 0.124366 0.281703 0.605668 0.050 Uiso 1 1 calc R U . . .
C124 C 0.1525(4) 0.33470(15) 0.64599(18) 0.0511(13) Uani 1 1 d . . . . .
H12O H 0.223189 0.336371 0.644582 0.077 Uiso 1 1 calc R U . . .
H12P H 0.142481 0.320851 0.676467 0.077 Uiso 1 1 calc R U . . .
H12Q H 0.124754 0.362514 0.645281 0.077 Uiso 1 1 calc R U . . .
C125 C -0.0046(4) 0.30028(15) 0.42128(19) 0.0469(11) Uani 1 1 d D . . . .
H12R H -0.061602 0.318639 0.422670 0.056 Uiso 1 1 calc R U . . .
H12S H 0.015034 0.303872 0.388422 0.056 Uiso 1 1 calc R U . . .
C126 C -0.0390(4) 0.25648(16) 0.4251(2) 0.0505(12) Uani 1 1 d . . . . .
H12T H -0.062729 0.252573 0.456909 0.061 Uiso 1 1 calc R U . . .
H12U H 0.017066 0.237505 0.424136 0.061 Uiso 1 1 calc R U . . .
C127 C -0.1210(5) 0.24626(19) 0.3833(2) 0.0610(15) Uani 1 1 d . . . . .
H12V H -0.095156 0.247726 0.351674 0.073 Uiso 1 1 calc R U . . .
H12W H -0.173949 0.267048 0.382240 0.073 Uiso 1 1 calc R U . . .
C128 C -0.1642(5) 0.20362(18) 0.3886(2) 0.0639(16) Uani 1 1 d . . . . .
H12X H -0.189382 0.201921 0.419930 0.096 Uiso 1 1 calc R U . . .
H12Y H -0.112798 0.182804 0.387927 0.096 Uiso 1 1 calc R U . . .
HC H -0.218050 0.198711 0.361345 0.096 Uiso 1 1 calc R U . . .
C129 C 0.1692(4) 0.2925(3) 0.4449(3) 0.0484(17) Uani 0.729(7) 1 d D U P D 1
H12Z H 0.152397 0.262862 0.441479 0.058 Uiso 0.729(7) 1 calc R U P D 1
HD H 0.177941 0.302524 0.411894 0.058 Uiso 0.729(7) 1 calc R U P D 1
C130 C 0.2680(5) 0.2960(2) 0.4784(3) 0.0536(16) Uani 0.729(7) 1 d D U P D 1
H13C H 0.265201 0.280879 0.509366 0.064 Uiso 0.729(7) 1 calc R U P D 1
H13D H 0.281637 0.325286 0.486703 0.064 Uiso 0.729(7) 1 calc R U P D 1
C131 C 0.3521(5) 0.2784(2) 0.4535(3) 0.0593(18) Uani 0.729(7) 1 d D U P D 1
H13E H 0.352451 0.292547 0.421682 0.071 Uiso 0.729(7) 1 calc R U P D 1
H13F H 0.415883 0.283962 0.474704 0.071 Uiso 0.729(7) 1 calc R U P D 1
C132 C 0.3414(8) 0.2327(2) 0.4447(4) 0.067(2) Uani 0.729(7) 1 d D U P D 1
H13G H 0.281073 0.227272 0.421451 0.100 Uiso 0.729(7) 1 calc R U P D 1
H13H H 0.337655 0.218714 0.475960 0.100 Uiso 0.729(7) 1 calc R U P D 1
H13I H 0.398391 0.222434 0.431067 0.100 Uiso 0.729(7) 1 calc R U P D 1
C133 C 0.1081(12) 0.3599(3) 0.4560(8) 0.044(3) Uani 0.456(10) 1 d D U P D 1
H13J H 0.126506 0.365082 0.423188 0.053 Uiso 0.456(10) 1 calc R U P D 1
H13K H 0.166217 0.365908 0.481129 0.053 Uiso 0.456(10) 1 calc R U P D 1
C134 C 0.0242(12) 0.3886(4) 0.4636(7) 0.047(3) Uani 0.456(10) 1 d D U P D 1
H13L H 0.007633 0.384430 0.497008 0.057 Uiso 0.456(10) 1 calc R U P D 1
H13M H -0.034935 0.381954 0.439387 0.057 Uiso 0.456(10) 1 calc R U P D 1
C135 C 0.0525(11) 0.4335(4) 0.4576(7) 0.060(3) Uani 0.456(10) 1 d D U P D 1
H13N H 0.079084 0.436818 0.426369 0.073 Uiso 0.456(10) 1 calc R U P D 1
H13O H 0.104638 0.441481 0.485021 0.073 Uiso 0.456(10) 1 calc R U P D 1
C136 C -0.0373(11) 0.4617(4) 0.4571(5) 0.072(3) Uani 0.456(10) 1 d D U P D 1
H13P H -0.016209 0.490486 0.457549 0.107 Uiso 0.456(10) 1 calc R U P D 1
H13Q H -0.068137 0.456045 0.486223 0.107 Uiso 0.456(10) 1 calc R U P D 1
H13R H -0.084926 0.456423 0.427297 0.107 Uiso 0.456(10) 1 calc R U P D 1
C141 C 0.6617(4) 0.24949(18) 0.48759(18) 0.0500(13) Uani 1 1 d . . . . .
C142 C 0.7231(5) 0.26769(19) 0.52617(19) 0.0586(15) Uani 1 1 d . . . . .
H142 H 0.737425 0.253177 0.556445 0.070 Uiso 1 1 calc R U . . .
C143 C 0.7640(6) 0.3054(2) 0.5228(3) 0.076(2) Uani 1 1 d . . . . .
H143 H 0.805840 0.316629 0.550355 0.091 Uiso 1 1 calc R U . . .
C144 C 0.7453(6) 0.3271(2) 0.4800(3) 0.080(2) Uani 1 1 d . . . . .
H144 H 0.773666 0.353488 0.477352 0.095 Uiso 1 1 calc R U . . .
C145 C 0.6840(7) 0.3098(3) 0.4404(3) 0.093(3) Uani 1 1 d . . . . .
H145 H 0.670504 0.324485 0.410210 0.111 Uiso 1 1 calc R U . . .
C146 C 0.6420(6) 0.2714(3) 0.4445(2) 0.079(2) Uani 1 1 d . . . . .
H146 H 0.599263 0.260188 0.417163 0.094 Uiso 1 1 calc R U . . .
C147 C 0.6173(5) 0.2074(2) 0.4920(3) 0.0718(18) Uani 1 1 d . . . . .
H14D H 0.545501 0.209069 0.483109 0.108 Uiso 1 1 calc R U . . .
H14E H 0.634178 0.197557 0.525961 0.108 Uiso 1 1 calc R U . . .
H14F H 0.643373 0.188212 0.469727 0.108 Uiso 1 1 calc R U . . .

loop_
_atom_site_aniso_label
_atom_site_aniso_U_11
_atom_site_aniso_U_22
_atom_site_aniso_U_33
_atom_site_aniso_U_23
_atom_site_aniso_U_13
_atom_site_aniso_U_12
U1 0.01731(5) 0.01335(5) 0.01529(5) -0.00028(3) 0.00284(4) -0.00272(4)
U2 0.01532(5) 0.01237(5) 0.01604(5) 0.00034(3) 0.00279(4) 0.00099(4)
Si1 0.0244(5) 0.0287(5) 0.0160(4) 0.0009(3) 0.0011(4) -0.0102(4)
Si2 0.0176(4) 0.0161(4) 0.0166(4) 0.0016(3) 0.0040(3) -0.0017(3)
Si3 0.0209(4) 0.0189(4) 0.0177(4) -0.0030(3) 0.0047(3) -0.0010(3)
Si4 0.0223(4) 0.0149(4) 0.0172(4) 0.0013(3) -0.0001(3) 0.0008(3)
Si5 0.0194(4) 0.0184(4) 0.0175(4) 0.0020(3) 0.0033(3) -0.0005(3)
Si6 0.0181(4) 0.0183(4) 0.0308(5) -0.0004(4) 0.0055(4) 0.0022(3)
O1 0.0265(13) 0.0262(13) 0.0200(12) 0.0002(10) -0.0044(10) -0.0056(10)
O2 0.0269(13) 0.0382(15) 0.0212(12) -0.0045(11) 0.0065(10) -0.0121(11)
O3 0.0292(13) 0.0348(15) 0.0223(12) -0.0020(10) 0.0081(10) -0.0095(11)
O4 0.0288(13) 0.0375(15) 0.0187(12) 0.0052(10) -0.0043(10) -0.0108(11)
O21 0.0232(11) 0.0221(12) 0.0163(10) 0.0059(9) 0.0095(9) -0.0040(9)
O22 0.0190(11) 0.0206(11) 0.0204(11) 0.0026(9) 0.0018(9) -0.0016(9)
O23 0.0216(11) 0.0175(11) 0.0228(11) -0.0008(9) 0.0035(9) -0.0035(9)
O24 0.0225(12) 0.0188(11) 0.0234(11) 0.0010(9) 0.0092(9) -0.0014(9)
O41 0.0271(13) 0.0185(12) 0.0276(12) -0.0071(10) 0.0060(10) 0.0054(10)
O42 0.0221(12) 0.0191(12) 0.0269(12) -0.0046(9) 0.0059(10) -0.0001(9)
O43 0.0232(12) 0.0292(13) 0.0209(11) -0.0006(10) 0.0033(10) -0.0025(10)
O44 0.0290(13) 0.0304(14) 0.0191(12) -0.0011(10) 0.0059(10) -0.0043(11)
O61 0.0239(12) 0.0213(12) 0.0200(11) -0.0007(9) -0.0042(9) -0.0013(10)
O62 0.0273(12) 0.0163(11) 0.0175(11) 0.0007(9) 0.0000(9) 0.0038(9)
O63 0.0301(13) 0.0186(12) 0.0206(11) 0.0020(9) 0.0044(10) 0.0030(10)
O64 0.0305(13) 0.0178(11) 0.0184(11) 0.0018(9) 0.0017(10) -0.0029(10)
O81 0.0268(12) 0.0228(12) 0.0152(10) 0.0041(9) 0.0068(9) -0.0019(10)
O82 0.0241(12) 0.0304(14) 0.0212(12) 0.0043(10) 0.0018(10) -0.0039(10)
O83 0.0197(12) 0.0306(13) 0.0221(12) -0.0022(10) 0.0048(9) -0.0005(10)
O84 0.0289(13) 0.0194(12) 0.0351(14) 0.0033(10) 0.0047(11) -0.0034(10)
O101 0.0223(12) 0.0188(12) 0.0382(14) -0.0024(10) 0.0086(11) 0.0062(10)
O102 0.0255(13) 0.0291(14) 0.0338(14) -0.0017(11) 0.0051(11) 0.0036(11)
O103 0.0310(14) 0.0268(14) 0.0397(15) 0.0039(11) 0.0123(12) 0.0052(11)
O104 0.0299(14) 0.0234(13) 0.0355(14) -0.0046(11) 0.0037(11) 0.0052(11)
N1 0.0206(15) 0.0099(13) 0.0458(19) -0.0091(12) -0.0004(13) -0.0011(11)
C1 0.029(2) 0.036(2) 0.0305(19) -0.0110(16) 0.0038(16) -0.0079(16)
C2 0.038(2) 0.032(2) 0.037(2) -0.0036(17) 0.0048(18) -0.0036(17)
C3 0.046(3) 0.068(4) 0.040(2) -0.021(2) 0.012(2) -0.002(2)
C4 0.035(2) 0.039(2) 0.049(3) -0.010(2) -0.0003(19) -0.0150(19)
C5 0.0250(19) 0.049(3) 0.0289(19) -0.0080(17) 0.0053(16) 0.0044(17)
C6A 0.034(2) 0.063(4) 0.013(3) -0.004(2) 0.006(2) 0.003(3)
C6B 0.036(2) 0.063(4) 0.015(3) -0.008(2) 0.007(2) 0.004(3)
C7 0.024(2) 0.044(2) 0.042(2) 0.0021(19) 0.0042(17) 0.0031(17)
C8A 0.036(2) 0.062(4) 0.017(3) -0.013(2) 0.007(2) 0.003(2)
C8B 0.036(3) 0.061(4) 0.018(3) -0.015(3) 0.007(3) 0.003(3)
C9A 0.032(3) 0.028(3) 0.021(3) 0.004(2) 0.001(3) 0.000(3)
C9B 0.037(3) 0.036(3) 0.020(3) 0.008(3) 0.001(3) -0.001(3)
C10A 0.032(4) 0.043(4) 0.029(4) 0.008(4) -0.001(3) -0.005(3)
C10B 0.038(4) 0.040(4) 0.031(4) 0.013(3) 0.002(3) 0.009(3)
C11A 0.031(4) 0.035(4) 0.033(3) 0.006(3) 0.009(3) 0.006(3)
C11B 0.057(5) 0.037(4) 0.023(4) 0.007(3) 0.010(3) 0.002(4)
C12A 0.035(4) 0.035(4) 0.024(3) 0.010(3) 0.002(3) -0.001(3)
C12B 0.031(4) 0.049(4) 0.033(5) 0.012(4) -0.011(4) -0.010(4)
C21 0.0198(16) 0.0237(17) 0.0227(16) 0.0002(13) -0.0010(13) -0.0025(13)
C22 0.029(2) 0.030(2) 0.033(2) -0.0068(16) -0.0037(16) -0.0012(16)
C23 0.0207(17) 0.036(2) 0.0312(19) -0.0007(16) 0.0048(15) -0.0004(15)
C24 0.030(2) 0.040(2) 0.0261(18) 0.0047(16) -0.0040(15) -0.0001(17)
C25 0.036(2) 0.0151(16) 0.0239(17) -0.0015(13) 0.0055(15) -0.0019(14)
C26 0.036(2) 0.034(2) 0.034(2) -0.0122(17) 0.0075(17) 0.0011(17)
C27 0.086(4) 0.021(2) 0.032(2) 0.0066(17) 0.011(2) 0.003(2)
C28 0.044(2) 0.030(2) 0.043(2) -0.0094(18) 0.0044(19) -0.0165(18)
C29 0.0223(17) 0.0258(18) 0.0250(17) -0.0020(14) 0.0099(14) -0.0003(14)
C30 0.039(2) 0.038(2) 0.032(2) 0.0104(17) 0.0194(17) 0.0053(18)
C31 0.0225(18) 0.044(2) 0.0295(19) -0.0054(17) 0.0085(15) -0.0058(16)
C32 0.034(2) 0.036(2) 0.037(2) -0.0135(17) 0.0132(17) -0.0019(17)
C41 0.0287(18) 0.0193(17) 0.0323(19) -0.0023(14) 0.0101(15) -0.0028(14)
C42 0.035(2) 0.0217(18) 0.038(2) -0.0065(15) 0.0085(17) -0.0055(15)
C43 0.036(2) 0.027(2) 0.041(2) 0.0064(17) 0.0056(18) -0.0007(17)
C44 0.037(2) 0.0217(18) 0.049(2) -0.0061(17) 0.0188(19) 0.0003(16)
C45 0.0202(17) 0.034(2) 0.0221(17) -0.0062(14) 0.0052(13) -0.0007(14)
C46 0.027(2) 0.061(3) 0.0233(18) -0.0001(18) 0.0006(15) 0.0020(19)
C47 0.0283(19) 0.040(2) 0.032(2) -0.0032(17) 0.0112(16) 0.0026(17)
C48 0.029(2) 0.034(2) 0.042(2) -0.0161(18) 0.0032(17) -0.0006(16)
C49 0.039(2) 0.0286(18) 0.0209(16) -0.0002(14) 0.0090(15) -0.0028(15)
C50A 0.051(3) 0.041(3) 0.029(2) 0.005(2) 0.013(2) 0.000(2)
C50B 0.044(5) 0.039(5) 0.024(5) 0.001(5) -0.001(5) -0.001(5)
C51A 0.051(3) 0.030(3) 0.044(3) 0.006(2) 0.009(2) 0.000(2)
C51B 0.052(6) 0.037(5) 0.029(5) 0.004(5) 0.009(5) -0.006(5)
C52A 0.038(3) 0.053(3) 0.029(2) 0.006(2) -0.005(2) -0.003(2)
C52B 0.056(6) 0.042(5) 0.027(5) 0.007(5) 0.002(5) 0.003(5)
C61 0.0279(18) 0.0163(16) 0.0215(16) -0.0014(12) 0.0026(14) 0.0029(13)
C62 0.030(2) 0.031(2) 0.036(2) -0.0047(16) -0.0036(17) 0.0100(16)
C63 0.036(2) 0.0201(17) 0.0317(19) -0.0024(14) 0.0020(16) -0.0018(15)
C64 0.048(2) 0.0243(19) 0.0282(19) 0.0001(15) 0.0164(17) 0.0022(17)
C65 0.0306(19) 0.0301(19) 0.0193(16) 0.0017(14) 0.0080(14) 0.0040(15)
C66 0.058(3) 0.044(3) 0.035(2) 0.0031(19) 0.022(2) 0.013(2)
C67 0.043(2) 0.052(3) 0.0209(18) 0.0058(17) 0.0030(17) 0.008(2)
C68 0.037(2) 0.041(2) 0.038(2) 0.0044(18) 0.0112(18) -0.0074(19)
C69 0.0293(18) 0.0173(16) 0.0248(17) 0.0013(13) 0.0005(14) -0.0029(14)
C70 0.034(2) 0.0270(19) 0.0259(18) 0.0033(15) -0.0008(15) -0.0076(16)
C71 0.040(2) 0.0211(18) 0.041(2) -0.0051(16) 0.0052(18) -0.0004(16)
C72 0.033(2) 0.0290(19) 0.0279(18) 0.0018(15) 0.0037(16) -0.0054(16)
C81 0.0233(18) 0.040(2) 0.0240(18) -0.0025(15) -0.0003(14) -0.0060(16)
C82 0.041(2) 0.075(4) 0.027(2) 0.005(2) -0.0056(18) -0.019(2)
C83 0.040(2) 0.036(2) 0.040(2) -0.0080(18) 0.0041(19) -0.0091(19)
C84 0.027(2) 0.046(3) 0.039(2) -0.0019(19) 0.0048(17) -0.0051(18)
C85 0.0210(17) 0.033(2) 0.0322(19) -0.0034(16) 0.0024(15) 0.0034(15)
C86 0.025(2) 0.084(4) 0.056(3) 0.005(3) 0.014(2) 0.010(2)
C87 0.034(2) 0.033(2) 0.042(2) -0.0016(18) 0.0026(18) 0.0106(17)
C88 0.028(2) 0.038(2) 0.052(3) -0.013(2) -0.0104(19) 0.0018(18)
C89 0.036(2) 0.0193(18) 0.047(2) -0.0043(16) 0.0012(18) 0.0020(16)
C90 0.062(3) 0.040(3) 0.049(3) -0.016(2) 0.000(2) 0.012(2)
C91 0.037(2) 0.031(2) 0.068(3) -0.007(2) 0.009(2) 0.0071(19)
C92 0.059(3) 0.019(2) 0.091(4) 0.005(2) -0.002(3) -0.005(2)
C101 0.0246(18) 0.0262(19) 0.038(2) 0.0030(16) 0.0000(16) 0.0022(15)
C102 0.038(2) 0.041(3) 0.062(3) 0.022(2) -0.002(2) -0.002(2)
C103 0.037(2) 0.051(3) 0.048(3) -0.006(2) -0.005(2) 0.001(2)
C104 0.029(2) 0.042(2) 0.051(3) 0.000(2) 0.0067(19) 0.0125(18)
C105 0.032(2) 0.0266(19) 0.039(2) 0.0061(16) 0.0113(17) 0.0038(16)
C106 0.061(3) 0.036(2) 0.052(3) 0.000(2) 0.013(2) -0.012(2)
C107 0.056(3) 0.043(3) 0.061(3) 0.009(2) 0.029(3) 0.003(2)
C108 0.044(3) 0.052(3) 0.070(4) 0.031(3) 0.013(3) 0.005(2)
C109 0.036(2) 0.0229(18) 0.033(2) -0.0056(15) 0.0014(16) -0.0005(16)
C110 0.072(4) 0.028(2) 0.052(3) -0.003(2) -0.002(3) -0.006(2)
C111 0.060(3) 0.047(3) 0.054(3) -0.014(2) -0.024(3) 0.017(2)
C112 0.076(4) 0.059(4) 0.052(3) -0.016(3) 0.025(3) -0.005(3)
N2 0.045(2) 0.035(2) 0.053(2) -0.0091(17) 0.0176(18) -0.0109(17)
C6 0.050(6) 0.051(7) 0.058(6) 0.007(6) 0.015(5) -0.006(6)
C8 0.053(5) 0.051(5) 0.063(5) 0.007(5) 0.015(5) -0.004(5)
C9 0.068(5) 0.060(5) 0.072(5) 0.011(5) 0.008(5) 0.010(5)
C10 0.077(7) 0.073(8) 0.082(7) 0.010(8) 0.011(7) 0.010(8)
C11 0.040(6) 0.037(4) 0.031(4) -0.002(3) 0.001(4) -0.023(3)
C12 0.045(5) 0.030(3) 0.036(3) 0.000(3) -0.005(4) -0.017(4)
C13 0.072(6) 0.037(4) 0.054(4) -0.003(3) 0.000(5) -0.022(4)
C14 0.094(6) 0.056(5) 0.068(5) -0.012(4) 0.004(5) -0.021(5)
C121 0.037(2) 0.034(2) 0.050(3) 0.0051(19) 0.018(2) -0.0071(18)
C122 0.045(2) 0.032(2) 0.044(2) -0.0049(18) 0.024(2) -0.0090(19)
C123 0.037(2) 0.040(2) 0.052(3) 0.012(2) 0.021(2) 0.0020(19)
C124 0.081(4) 0.037(2) 0.043(3) -0.003(2) 0.033(3) 0.007(2)
C125 0.052(3) 0.035(2) 0.055(3) -0.013(2) 0.011(2) -0.004(2)
C126 0.051(3) 0.038(3) 0.062(3) -0.005(2) 0.009(2) -0.009(2)
C127 0.078(4) 0.051(3) 0.055(3) -0.007(3) 0.013(3) -0.017(3)
C128 0.073(4) 0.051(3) 0.067(4) -0.017(3) 0.010(3) -0.020(3)
C129 0.048(3) 0.049(4) 0.052(4) 0.002(3) 0.016(3) -0.009(3)
C130 0.059(3) 0.051(3) 0.052(3) 0.005(3) 0.015(3) -0.001(3)
C131 0.066(4) 0.058(4) 0.054(4) 0.007(3) 0.011(3) 0.003(3)
C132 0.070(4) 0.063(5) 0.069(4) 0.004(5) 0.013(4) 0.010(4)
C133 0.057(7) 0.041(4) 0.037(5) -0.007(4) 0.015(6) -0.028(4)
C134 0.070(7) 0.036(4) 0.039(4) -0.003(3) 0.017(5) -0.019(5)
C135 0.089(6) 0.040(4) 0.052(4) -0.001(4) 0.009(5) -0.024(5)
C136 0.105(7) 0.049(5) 0.062(5) 0.001(4) 0.017(5) -0.004(5)
C141 0.052(3) 0.062(3) 0.036(2) -0.005(2) 0.006(2) 0.024(3)
C142 0.077(4) 0.060(3) 0.036(2) 0.000(2) -0.002(2) 0.030(3)
C143 0.091(5) 0.062(4) 0.068(4) -0.017(3) -0.007(4) 0.023(4)
C144 0.085(5) 0.058(4) 0.103(6) 0.009(4) 0.038(4) 0.020(4)
C145 0.128(7) 0.103(6) 0.050(4) 0.032(4) 0.021(4) 0.034(6)
C146 0.102(5) 0.096(6) 0.032(3) -0.001(3) -0.007(3) 0.022(4)
C147 0.060(4) 0.072(4) 0.083(5) -0.010(4) 0.012(3) 0.016(3)

loop_
_atom_type_symbol
_atom_type_description
_atom_type_scat_dispersion_real
_atom_type_scat_dispersion_imag
_atom_type_scat_source
C C 0.0181 0.0091 'International Tables Vol C Tables 4.2.6.8 and 6.1.1.4'
H H 0.0000 0.0000 'International Tables Vol C Tables 4.2.6.8 and 6.1.1.4'
N N 0.0311 0.0180 'International Tables Vol C Tables 4.2.6.8 and 6.1.1.4'
O O 0.0492 0.0322 'International Tables Vol C Tables 4.2.6.8 and 6.1.1.4'
Si Si 0.2541 0.3302 'International Tables Vol C Tables 4.2.6.8 and 6.1.1.4'
U U -4.3638 13.4090 'International Tables Vol C Tables 4.2.6.8 and 6.1.1.4'

loop_
_geom_angle_atom_site_label_1
_geom_angle_atom_site_label_2
_geom_angle_atom_site_label_3
_geom_angle
O21 U1 O41 104.95(10)
O21 U1 O1 106.56(9)
O41 U1 O1 101.19(10)
O21 U1 N1 113.10(11)
O41 U1 N1 91.59(11)
O1 U1 N1 133.34(11)
O21 U1 U2 106.65(6)
O41 U1 U2 122.44(7)
O1 U1 U2 113.85(7)
N1 U1 U2 31.54(8)
O21 U1 H1 93.7(10)
O41 U1 H1 154.5(10)
O1 U1 H1 89.7(9)
N1 U1 H1 64.8(10)
U2 U1 H1 33.2(10)
O101 U2 O61 97.82(10)
O101 U2 O81 99.72(10)
O61 U2 O81 106.54(9)
O101 U2 N1 147.82(11)
O61 U2 N1 98.05(11)
O81 U2 N1 102.31(12)
O101 U2 U1 117.44(7)
O61 U2 U1 121.73(6)
O81 U2 U1 110.76(6)
N1 U2 U1 31.75(8)
O101 U2 H1 83.5(10)
O61 U2 H1 138.5(10)
O81 U2 H1 114.1(10)
N1 U2 H1 66.2(10)
U1 U2 H1 34.5(10)
O1 Si1 O3 113.45(14)
O1 Si1 O4 108.11(14)
O3 Si1 O4 110.73(16)
O1 Si1 O2 112.40(15)
O3 Si1 O2 105.82(14)
O4 Si1 O2 106.10(15)
O21 Si2 O22 111.53(13)
O21 Si2 O23 114.21(13)
O22 Si2 O23 105.94(13)
O21 Si2 O24 107.82(13)
O22 Si2 O24 111.52(13)
O23 Si2 O24 105.72(13)
O41 Si3 O43 114.64(14)
O41 Si3 O42 106.69(14)
O43 Si3 O42 106.07(14)
O41 Si3 O44 112.93(15)
O43 Si3 O44 104.97(14)
O42 Si3 O44 111.42(14)
O61 Si4 O64 107.07(13)
O61 Si4 O62 112.68(13)
O64 Si4 O62 111.76(14)
O61 Si4 O63 114.39(14)
O64 Si4 O63 106.25(13)
O62 Si4 O63 104.60(13)
O81 Si5 O84 114.64(14)
O81 Si5 O82 113.82(14)
O84 Si5 O82 105.00(14)
O81 Si5 O83 113.02(14)
O84 Si5 O83 104.81(14)
O82 Si5 O83 104.55(14)
O101 Si6 O103 113.02(15)
O101 Si6 O102 106.01(15)
O103 Si6 O102 113.21(15)
O101 Si6 O104 113.52(14)
O103 Si6 O104 105.68(15)
O102 Si6 O104 105.29(15)
Si1 O1 U1 169.37(16)
C1 O2 Si1 130.5(2)
C5 O3 Si1 134.3(2)
C9B O4 Si1 124.7(3)
C9A O4 Si1 131.6(3)
Si2 O21 U1 170.00(16)
C21 O22 Si2 130.2(2)
C25 O23 Si2 131.4(2)
C29 O24 Si2 129.4(2)
Si3 O41 U1 176.64(16)
C41 O42 Si3 130.4(2)
C45 O43 Si3 132.8(2)
C49 O44 Si3 132.8(2)
Si4 O61 U2 163.10(16)
C61 O62 Si4 130.9(2)
C65 O63 Si4 130.1(2)
C69 O64 Si4 129.7(2)
Si5 O81 U2 170.36(15)
C81 O82 Si5 128.9(2)
C85 O83 Si5 127.9(2)
C89 O84 Si5 129.9(3)
Si6 O101 U2 165.80(17)
C101 O102 Si6 131.8(3)
C105 O103 Si6 132.9(3)
C109 O104 Si6 130.2(3)
U2 N1 U1 116.71(14)
U2 N1 H1N 127(5)
U1 N1 H1N 116(5)
O2 C1 C2 110.6(3)
O2 C1 C4 108.9(4)
C2 C1 C4 111.3(4)
O2 C1 C3 106.5(4)
C2 C1 C3 111.0(4)
C4 C1 C3 108.4(4)
C1 C2 H2A 109.5
C1 C2 H2B 109.5
H2A C2 H2B 109.5
C1 C2 H2C 109.5
H2A C2 H2C 109.5
H2B C2 H2C 109.5
C1 C3 H3A 109.5
C1 C3 H3B 109.5
H3A C3 H3B 109.5
C1 C3 H3C 109.5
H3A C3 H3C 109.5
H3B C3 H3C 109.5
C1 C4 H4A 109.5
C1 C4 H4B 109.5
H4A C4 H4B 109.5
C1 C4 H4C 109.5
H4A C4 H4C 109.5
H4B C4 H4C 109.5
O3 C5 C6B 118.8(5)
O3 C5 C8A 121.1(4)
O3 C5 C7 106.9(3)
C6B C5 C7 113.1(4)
C8A C5 C7 113.6(4)
O3 C5 C8B 101.4(4)
C6B C5 C8B 109.3(4)
C7 C5 C8B 106.1(4)
O3 C5 C6A 100.3(4)
C8A C5 C6A 108.2(4)
C7 C5 C6A 104.8(4)
C5 C6A H6AA 109.5
C5 C6A H6AB 109.5
H6AA C6A H6AB 109.5
C5 C6A H6AC 109.5
H6AA C6A H6AC 109.5
H6AB C6A H6AC 109.5
C5 C6B H6BA 109.5
C5 C6B H6BB 109.5
H6BA C6B H6BB 109.5
C5 C6B H6BC 109.5
H6BA C6B H6BC 109.5
H6BB C6B H6BC 109.5
C5 C7 H7A 109.5
C5 C7 H7B 109.5
H7A C7 H7B 109.5
C5 C7 H7C 109.5
H7A C7 H7C 109.5
H7B C7 H7C 109.5
C5 C8A H8AA 109.5
C5 C8A H8AB 109.5
H8AA C8A H8AB 109.5
C5 C8A H8AC 109.5
H8AA C8A H8AC 109.5
H8AB C8A H8AC 109.5
C5 C8B H8BA 109.5
C5 C8B H8BB 109.5
H8BA C8B H8BB 109.5
C5 C8B H8BC 109.5
H8BA C8B H8BC 109.5
H8BB C8B H8BC 109.5
O4 C9A C12A 108.0(5)
O4 C9A C10A 109.1(8)
C12A C9A C10A 109.1(5)
O4 C9A C11A 112.2(5)
C12A C9A C11A 108.7(5)
C10A C9A C11A 109.5(5)
O4 C9B C11B 111.9(6)
O4 C9B C10B 99.8(5)
C11B C9B C10B 111.0(5)
O4 C9B C12B 112.3(8)
C11B C9B C12B 110.5(5)
C10B C9B C12B 110.9(6)
C9A C10A H10A 109.5
C9A C10A H10B 109.5
H10A C10A H10B 109.5
C9A C10A H10C 109.5
H10A C10A H10C 109.5
H10B C10A H10C 109.5
C9B C10B H10D 109.5
C9B C10B H10E 109.5
H10D C10B H10E 109.5
C9B C10B H10F 109.5
H10D C10B H10F 109.5
H10E C10B H10F 109.5
C9A C11A H11A 109.5
C9A C11A H11B 109.5
H11A C11A H11B 109.5
C9A C11A H11C 109.5
H11A C11A H11C 109.5
H11B C11A H11C 109.5
C9B C11B H11D 109.5
C9B C11B H11E 109.5
H11D C11B H11E 109.5
C9B C11B H11F 109.5
H11D C11B H11F 109.5
H11E C11B H11F 109.5
C9A C12A H12A 109.5
C9A C12A H12B 109.5
H12A C12A H12B 109.5
C9A C12A H12C 109.5
H12A C12A H12C 109.5
H12B C12A H12C 109.5
C9B C12B H12D 109.5
C9B C12B H12E 109.5
H12D C12B H12E 109.5
C9B C12B H12F 109.5
H12D C12B H12F 109.5
H12E C12B H12F 109.5
O22 C21 C24 105.7(3)
O22 C21 C23 108.4(3)
C24 C21 C23 110.2(3)
O22 C21 C22 111.1(3)
C24 C21 C22 110.5(3)
C23 C21 C22 110.7(3)
C21 C22 H22A 109.5
C21 C22 H22B 109.5
H22A C22 H22B 109.5
C21 C22 H22C 109.5
H22A C22 H22C 109.5
H22B C22 H22C 109.5
C21 C23 H23A 109.5
C21 C23 H23B 109.5
H23A C23 H23B 109.5
C21 C23 H23C 109.5
H23A C23 H23C 109.5
H23B C23 H23C 109.5
C21 C24 H24A 109.5
C21 C24 H24B 109.5
H24A C24 H24B 109.5
C21 C24 H24C 109.5
H24A C24 H24C 109.5
H24B C24 H24C 109.5
O23 C25 C26 111.3(3)
O23 C25 C28 105.7(3)
C26 C25 C28 110.4(3)
O23 C25 C27 108.2(3)
C26 C25 C27 110.6(4)
C28 C25 C27 110.5(4)
C25 C26 H26A 109.5
C25 C26 H26B 109.5
H26A C26 H26B 109.5
C25 C26 H26C 109.5
H26A C26 H26C 109.5
H26B C26 H26C 109.5
C25 C27 H27A 109.5
C25 C27 H27B 109.5
H27A C27 H27B 109.5
C25 C27 H27C 109.5
H27A C27 H27C 109.5
H27B C27 H27C 109.5
C25 C28 H28A 109.5
C25 C28 H28B 109.5
H28A C28 H28B 109.5
C25 C28 H28C 109.5
H28A C28 H28C 109.5
H28B C28 H28C 109.5
O24 C29 C31 108.1(3)
O24 C29 C30 112.3(3)
C31 C29 C30 110.8(3)
O24 C29 C32 105.4(3)
C31 C29 C32 110.5(3)
C30 C29 C32 109.6(3)
C29 C30 H30A 109.5
C29 C30 H30B 109.5
H30A C30 H30B 109.5
C29 C30 H30C 109.5
H30A C30 H30C 109.5
H30B C30 H30C 109.5
C29 C31 H31A 109.5
C29 C31 H31B 109.5
H31A C31 H31B 109.5
C29 C31 H31C 109.5
H31A C31 H31C 109.5
H31B C31 H31C 109.5
C29 C32 H32A 109.5
C29 C32 H32B 109.5
H32A C32 H32B 109.5
C29 C32 H32C 109.5
H32A C32 H32C 109.5
H32B C32 H32C 109.5
O42 C41 C42 105.0(3)
O42 C41 C44 111.4(3)
C42 C41 C44 110.5(3)
O42 C41 C43 109.5(3)
C42 C41 C43 110.3(3)
C44 C41 C43 110.1(3)
C41 C42 H42A 109.5
C41 C42 H42B 109.5
H42A C42 H42B 109.5
C41 C42 H42C 109.5
H42A C42 H42C 109.5
H42B C42 H42C 109.5
C41 C43 H43A 109.5
C41 C43 H43B 109.5
H43A C43 H43B 109.5
C41 C43 H43C 109.5
H43A C43 H43C 109.5
H43B C43 H43C 109.5
C41 C44 H44A 109.5
C41 C44 H44B 109.5
H44A C44 H44B 109.5
C41 C44 H44C 109.5
H44A C44 H44C 109.5
H44B C44 H44C 109.5
O43 C45 C46 105.5(3)
O43 C45 C48 109.9(3)
C46 C45 C48 111.0(3)
O43 C45 C47 109.8(3)
C46 C45 C47 109.6(3)
C48 C45 C47 110.9(3)
C45 C46 H46A 109.5
C45 C46 H46B 109.5
H46A C46 H46B 109.5
C45 C46 H46C 109.5
H46A C46 H46C 109.5
H46B C46 H46C 109.5
C45 C47 H47A 109.5
C45 C47 H47B 109.5
H47A C47 H47B 109.5
C45 C47 H47C 109.5
H47A C47 H47C 109.5
H47B C47 H47C 109.5
C45 C48 H48A 109.5
C45 C48 H48B 109.5
H48A C48 H48B 109.5
C45 C48 H48C 109.5
H48A C48 H48C 109.5
H48B C48 H48C 109.5
O44 C49 C52A 111.1(3)
O44 C49 C51A 106.3(3)
C52A C49 C51A 114.3(4)
O44 C49 C51B 110.9(8)
O44 C49 C50B 109.0(8)
C51B C49 C50B 109.3(6)
O44 C49 C50A 105.1(3)
C52A C49 C50A 110.9(3)
C51A C49 C50A 108.6(3)
O44 C49 C52B 113.3(8)
C51B C49 C52B 107.3(6)
C50B C49 C52B 106.9(6)
C49 C50A H50A 109.5
C49 C50A H50B 109.5
H50A C50A H50B 109.5
C49 C50A H50C 109.5
H50A C50A H50C 109.5
H50B C50A H50C 109.5
C49 C50B H50D 109.5
C49 C50B H50E 109.5
H50D C50B H50E 109.5
C49 C50B H50F 109.5
H50D C50B H50F 109.5
H50E C50B H50F 109.5
C49 C51A H51A 109.5
C49 C51A H51B 109.5
H51A C51A H51B 109.5
C49 C51A H51C 109.5
H51A C51A H51C 109.5
H51B C51A H51C 109.5
C49 C51B H51D 109.5
C49 C51B H51E 109.5
H51D C51B H51E 109.5
C49 C51B H51F 109.5
H51D C51B H51F 109.5
H51E C51B H51F 109.5
C49 C52A H52A 109.5
C49 C52A H52B 109.5
H52A C52A H52B 109.5
C49 C52A H52C 109.5
H52A C52A H52C 109.5
H52B C52A H52C 109.5
C49 C52B H52D 109.5
C49 C52B H52E 109.5
H52D C52B H52E 109.5
C49 C52B H52F 109.5
H52D C52B H52F 109.5
H52E C52B H52F 109.5
O62 C61 C62 105.7(3)
O62 C61 C64 110.7(3)
C62 C61 C64 111.0(3)
O62 C61 C63 108.3(3)
C62 C61 C63 110.2(3)
C64 C61 C63 110.9(3)
C61 C62 H62A 109.5
C61 C62 H62B 109.5
H62A C62 H62B 109.5
C61 C62 H62C 109.5
H62A C62 H62C 109.5
H62B C62 H62C 109.5
C61 C63 H63A 109.5
C61 C63 H63B 109.5
H63A C63 H63B 109.5
C61 C63 H63C 109.5
H63A C63 H63C 109.5
H63B C63 H63C 109.5
C61 C64 H64A 109.5
C61 C64 H64B 109.5
H64A C64 H64B 109.5
C61 C64 H64C 109.5
H64A C64 H64C 109.5
H64B C64 H64C 109.5
O63 C65 C66 106.2(3)
O63 C65 C68 110.5(3)
C66 C65 C68 110.7(4)
O63 C65 C67 109.9(3)
C66 C65 C67 109.6(3)
C68 C65 C67 110.0(4)
C65 C66 H66A 109.5
C65 C66 H66B 109.5
H66A C66 H66B 109.5
C65 C66 H66C 109.5
H66A C66 H66C 109.5
H66B C66 H66C 109.5
C65 C67 H67A 109.5
C65 C67 H67B 109.5
H67A C67 H67B 109.5
C65 C67 H67C 109.5
H67A C67 H67C 109.5
H67B C67 H67C 109.5
C65 C68 H68A 109.5
C65 C68 H68B 109.5
H68A C68 H68B 109.5
C65 C68 H68C 109.5
H68A C68 H68C 109.5
H68B C68 H68C 109.5
O64 C69 C71 107.8(3)
O64 C69 C72 105.8(3)
C71 C69 C72 110.9(3)
O64 C69 C70 111.7(3)
C71 C69 C70 110.7(3)
C72 C69 C70 109.8(3)
C69 C70 H70A 109.5
C69 C70 H70B 109.5
H70A C70 H70B 109.5
C69 C70 H70C 109.5
H70A C70 H70C 109.5
H70B C70 H70C 109.5
C69 C71 H71A 109.5
C69 C71 H71B 109.5
H71A C71 H71B 109.5
C69 C71 H71C 109.5
H71A C71 H71C 109.5
H71B C71 H71C 109.5
C69 C72 H72A 109.5
C69 C72 H72B 109.5
H72A C72 H72B 109.5
C69 C72 H72C 109.5
H72A C72 H72C 109.5
H72B C72 H72C 109.5
O82 C81 C82 106.7(3)
O82 C81 C84 108.8(3)
C82 C81 C84 110.6(4)
O82 C81 C83 111.8(3)
C82 C81 C83 108.5(4)
C84 C81 C83 110.4(4)
C81 C82 H82A 109.5
C81 C82 H82B 109.5
H82A C82 H82B 109.5
C81 C82 H82C 109.5
H82A C82 H82C 109.5
H82B C82 H82C 109.5
C81 C83 H83A 109.5
C81 C83 H83B 109.5
H83A C83 H83B 109.5
C81 C83 H83C 109.5
H83A C83 H83C 109.5
H83B C83 H83C 109.5
C81 C84 H84A 109.5
C81 C84 H84B 109.5
H84A C84 H84B 109.5
C81 C84 H84C 109.5
H84A C84 H84C 109.5
H84B C84 H84C 109.5
O83 C85 C86 106.0(3)
O83 C85 C87 108.7(3)
C86 C85 C87 108.7(4)
O83 C85 C88 111.7(3)
C86 C85 C88 111.2(4)
C87 C85 C88 110.3(4)
C85 C86 H86A 109.5
C85 C86 H86B 109.5
H86A C86 H86B 109.5
C85 C86 H86C 109.5
H86A C86 H86C 109.5
H86B C86 H86C 109.5
C85 C87 H87A 109.5
C85 C87 H87B 109.5
H87A C87 H87B 109.5
C85 C87 H87C 109.5
H87A C87 H87C 109.5
H87B C87 H87C 109.5
C85 C88 H88A 109.5
C85 C88 H88B 109.5
H88A C88 H88B 109.5
C85 C88 H88C 109.5
H88A C88 H88C 109.5
H88B C88 H88C 109.5
O84 C89 C90 108.8(3)
O84 C89 C92 105.1(4)
C90 C89 C92 110.5(4)
O84 C89 C91 110.2(3)
C90 C89 C91 111.0(4)
C92 C89 C91 111.1(4)
C89 C90 H90A 109.5
C89 C90 H90B 109.5
H90A C90 H90B 109.5
C89 C90 H90C 109.5
H90A C90 H90C 109.5
H90B C90 H90C 109.5
C89 C91 H91A 109.5
C89 C91 H91B 109.5
H91A C91 H91B 109.5
C89 C91 H91C 109.5
H91A C91 H91C 109.5
H91B C91 H91C 109.5
C89 C92 H92A 109.5
C89 C92 H92B 109.5
H92A C92 H92B 109.5
C89 C92 H92C 109.5
H92A C92 H92C 109.5
H92B C92 H92C 109.5
O102 C101 C102 109.3(3)
O102 C101 C103 104.6(3)
C102 C101 C103 110.8(4)
O102 C101 C104 111.4(3)
C102 C101 C104 111.0(4)
C103 C101 C104 109.6(4)
C101 C102 H10G 109.5
C101 C102 H10H 109.5
H10G C102 H10H 109.5
C101 C102 H10I 109.5
H10G C102 H10I 109.5
H10H C102 H10I 109.5
C101 C103 H10J 109.5
C101 C103 H10K 109.5
H10J C103 H10K 109.5
C101 C103 H10L 109.5
H10J C103 H10L 109.5
H10K C103 H10L 109.5
C101 C104 H10M 109.5
C101 C104 H10N 109.5
H10M C104 H10N 109.5
C101 C104 H10O 109.5
H10M C104 H10O 109.5
H10N C104 H10O 109.5
O103 C105 C106 110.6(4)
O103 C105 C107 104.9(3)
C106 C105 C107 112.4(4)
O103 C105 C108 107.9(4)
C106 C105 C108 111.5(4)
C107 C105 C108 109.4(4)
C105 C106 H10P 109.5
C105 C106 H10Q 109.5
H10P C106 H10Q 109.5
C105 C106 H10R 109.5
H10P C106 H10R 109.5
H10Q C106 H10R 109.5
C105 C107 H10S 109.5
C105 C107 H10T 109.5
H10S C107 H10T 109.5
C105 C107 H10U 109.5
H10S C107 H10U 109.5
H10T C107 H10U 109.5
C105 C108 H10V 109.5
C105 C108 H10W 109.5
H10V C108 H10W 109.5
C105 C108 H10X 109.5
H10V C108 H10X 109.5
H10W C108 H10X 109.5
O104 C109 C112 109.9(4)
O104 C109 C111 109.8(3)
C112 C109 C111 113.9(5)
O104 C109 C110 104.1(3)
C112 C109 C110 110.0(4)
C111 C109 C110 108.7(4)
C109 C110 H11G 109.5
C109 C110 H11H 109.5
H11G C110 H11H 109.5
C109 C110 H11I 109.5
H11G C110 H11I 109.5
H11H C110 H11I 109.5
C109 C111 H11J 109.5
C109 C111 H11K 109.5
H11J C111 H11K 109.5
C109 C111 H11L 109.5
H11J C111 H11L 109.5
H11K C111 H11L 109.5
C109 C112 H11M 109.5
C109 C112 H11N 109.5
H11M C112 H11N 109.5
C109 C112 H11O 109.5
H11M C112 H11O 109.5
H11N C112 H11O 109.5
C6 N2 C125 118.8(11)
C133 N2 C125 115.5(8)
C6 N2 C121 114.8(11)
C133 N2 C121 110.8(9)
C125 N2 C121 110.8(4)
C6 N2 C11 96.5(9)
C125 N2 C11 102.1(6)
C121 N2 C11 112.1(7)
C133 N2 C129 102.6(8)
C125 N2 C129 102.9(4)
C121 N2 C129 114.0(5)
N2 C6 C8 110.9(11)
N2 C6 H6A 109.5
C8 C6 H6A 109.5
N2 C6 H6B 109.5
C8 C6 H6B 109.5
H6A C6 H6B 108.0
C6 C8 C9 107.0(9)
C6 C8 H8A 110.3
C9 C8 H8A 110.3
C6 C8 H8B 110.3
C9 C8 H8B 110.3
H8A C8 H8B 108.6
C10 C9 C8 109.7(9)
C10 C9 H9A 109.7
C8 C9 H9A 109.7
C10 C9 H9B 109.7
C8 C9 H9B 109.7
H9A C9 H9B 108.2
C9 C10 H10Y 109.5
C9 C10 HA 109.5
H10Y C10 HA 109.5
C9 C10 HB 109.5
H10Y C10 HB 109.5
HA C10 HB 109.5
C12 C11 N2 118.8(9)
C12 C11 H11P 107.6
N2 C11 H11P 107.6
C12 C11 H11Q 107.6
N2 C11 H11Q 107.6
H11P C11 H11Q 107.0
C11 C12 C13 110.1(9)
C11 C12 H12G 109.6
C13 C12 H12G 109.6
C11 C12 H12H 109.6
C13 C12 H12H 109.6
H12G C12 H12H 108.2
C14 C13 C12 116.8(9)
C14 C13 H13A 108.1
C12 C13 H13A 108.1
C14 C13 H13B 108.1
C12 C13 H13B 108.1
H13A C13 H13B 107.3
C13 C14 H14A 109.5
C13 C14 H14B 109.5
H14A C14 H14B 109.5
C13 C14 H14C 109.5
H14A C14 H14C 109.5
H14B C14 H14C 109.5
C122 C121 N2 116.8(3)
C122 C121 H12I 108.1
N2 C121 H12I 108.1
C122 C121 H12J 108.1
N2 C121 H12J 108.1
H12I C121 H12J 107.3
C121 C122 C123 110.3(4)
C121 C122 H12K 109.6
C123 C122 H12K 109.6
C121 C122 H12L 109.6
C123 C122 H12L 109.6
H12K C122 H12L 108.1
C124 C123 C122 113.3(4)
C124 C123 H12M 108.9
C122 C123 H12M 108.9
C124 C123 H12N 108.9
C122 C123 H12N 108.9
H12M C123 H12N 107.7
C123 C124 H12O 109.5
C123 C124 H12P 109.5
H12O C124 H12P 109.5
C123 C124 H12Q 109.5
H12O C124 H12Q 109.5
H12P C124 H12Q 109.5
C126 C125 N2 117.5(4)
C126 C125 H12R 107.9
N2 C125 H12R 107.9
C126 C125 H12S 107.9
N2 C125 H12S 107.9
H12R C125 H12S 107.2
C125 C126 C127 111.0(5)
C125 C126 H12T 109.4
C127 C126 H12T 109.4
C125 C126 H12U 109.4
C127 C126 H12U 109.4
H12T C126 H12U 108.0
C126 C127 C128 112.4(5)
C126 C127 H12V 109.1
C128 C127 H12V 109.1
C126 C127 H12W 109.1
C128 C127 H12W 109.1
H12V C127 H12W 107.9
C127 C128 H12X 109.5
C127 C128 H12Y 109.5
H12X C128 H12Y 109.5
C127 C128 HC 109.5
H12X C128 HC 109.5
H12Y C128 HC 109.5
C130 C129 N2 118.6(5)
C130 C129 H12Z 107.7
N2 C129 H12Z 107.7
C130 C129 HD 107.7
N2 C129 HD 107.7
H12Z C129 HD 107.1
C129 C130 C131 111.4(5)
C129 C130 H13C 109.3
C131 C130 H13C 109.3
C129 C130 H13D 109.3
C131 C130 H13D 109.3
H13C C130 H13D 108.0
C132 C131 C130 112.0(6)
C132 C131 H13E 109.2
C130 C131 H13E 109.2
C132 C131 H13F 109.2
C130 C131 H13F 109.2
H13E C131 H13F 107.9
C131 C132 H13G 109.5
C131 C132 H13H 109.5
H13G C132 H13H 109.5
C131 C132 H13I 109.5
H13G C132 H13I 109.5
H13H C132 H13I 109.5
N2 C133 C134 112.0(11)
N2 C133 H13J 109.2
C134 C133 H13J 109.2
N2 C133 H13K 109.2
C134 C133 H13K 109.2
H13J C133 H13K 107.9
C133 C134 C135 111.1(11)
C133 C134 H13L 109.4
C135 C134 H13L 109.4
C133 C134 H13M 109.4
C135 C134 H13M 109.4
H13L C134 H13M 108.0
C134 C135 C136 110.6(12)
C134 C135 H13N 109.5
C136 C135 H13N 109.5
C134 C135 H13O 109.5
C136 C135 H13O 109.5
H13N C135 H13O 108.1
C135 C136 H13P 109.5
C135 C136 H13Q 109.5
H13P C136 H13Q 109.5
C135 C136 H13R 109.5
H13P C136 H13R 109.5
H13Q C136 H13R 109.5
C146 C141 C142 117.0(6)
C146 C141 C147 120.8(6)
C142 C141 C147 122.2(5)
C143 C142 C141 122.9(6)
C143 C142 H142 118.5
C141 C142 H142 118.5
C142 C143 C144 120.2(7)
C142 C143 H143 119.9
C144 C143 H143 119.9
C143 C144 C145 118.5(7)
C143 C144 H144 120.7
C145 C144 H144 120.7
C144 C145 C146 120.7(6)
C144 C145 H145 119.7
C146 C145 H145 119.7
C141 C146 C145 120.5(6)
C141 C146 H146 119.7
C145 C146 H146 119.7
C141 C147 H14D 109.5
C141 C147 H14E 109.5
H14D C147 H14E 109.5
C141 C147 H14F 109.5
H14D C147 H14F 109.5
H14E C147 H14F 109.5

loop_
_geom_bond_atom_site_label_1
_geom_bond_atom_site_label_2
_geom_bond_distance
U1 O21 2.165(2)
U1 O41 2.173(2)
U1 O1 2.175(2)
U1 N1 2.222(3)
U1 U2 3.77187(7)
U1 H1 2.31(4)
U2 O101 2.145(2)
U2 O61 2.173(2)
U2 O81 2.181(2)
U2 N1 2.209(3)
U2 H1 2.23(4)
Si1 O1 1.609(2)
Si1 O3 1.629(3)
Si1 O4 1.632(3)
Si1 O2 1.632(3)
Si2 O21 1.605(2)
Si2 O22 1.627(2)
Si2 O23 1.628(2)
Si2 O24 1.629(3)
Si3 O41 1.603(3)
Si3 O43 1.627(3)
Si3 O42 1.631(3)
Si3 O44 1.636(3)
Si4 O61 1.601(2)
Si4 O64 1.631(3)
Si4 O62 1.633(2)
Si4 O63 1.635(3)
Si5 O81 1.596(2)
Si5 O84 1.628(3)
Si5 O82 1.635(3)
Si5 O83 1.640(3)
Si6 O101 1.600(3)
Si6 O103 1.624(3)
Si6 O102 1.627(3)
Si6 O104 1.638(3)
O2 C1 1.436(5)
O3 C5 1.412(5)
O4 C9B 1.444(7)
O4 C9A 1.501(6)
O22 C21 1.443(4)
O23 C25 1.440(4)
O24 C29 1.443(4)
O42 C41 1.442(4)
O43 C45 1.445(4)
O44 C49 1.431(4)
O62 C61 1.441(4)
O63 C65 1.437(4)
O64 C69 1.438(4)
O82 C81 1.449(5)
O83 C85 1.446(4)
O84 C89 1.444(5)
O102 C101 1.428(4)
O103 C105 1.446(5)
O104 C109 1.440(5)
N1 H1N 0.78(7)
C1 C2 1.519(6)
C1 C4 1.524(5)
C1 C3 1.526(6)
C2 H2A 0.9800
C2 H2B 0.9800
C2 H2C 0.9800
C3 H3A 0.9800
C3 H3B 0.9800
C3 H3C 0.9800
C4 H4A 0.9800
C4 H4B 0.9800
C4 H4C 0.9800
C5 C6B 1.484(6)
C5 C8A 1.492(6)
C5 C7 1.528(5)
C5 C8B 1.579(6)
C5 C6A 1.582(6)
C6A H6AA 0.9800
C6A H6AB 0.9800
C6A H6AC 0.9800
C6B H6BA 0.9800
C6B H6BB 0.9800
C6B H6BC 0.9800
C7 H7A 0.9800
C7 H7B 0.9800
C7 H7C 0.9800
C8A H8AA 0.9800
C8A H8AB 0.9800
C8A H8AC 0.9800
C8B H8BA 0.9800
C8B H8BB 0.9800
C8B H8BC 0.9800
C9A C12A 1.525(7)
C9A C10A 1.528(7)
C9A C11A 1.530(7)
C9B C11B 1.514(7)
C9B C10B 1.515(7)
C9B C12B 1.518(7)
C10A H10A 0.9800
C10A H10B 0.9800
C10A H10C 0.9800
C10B H10D 0.9800
C10B H10E 0.9800
C10B H10F 0.9800
C11A H11A 0.9800
C11A H11B 0.9800
C11A H11C 0.9800
C11B H11D 0.9800
C11B H11E 0.9800
C11B H11F 0.9800
C12A H12A 0.9800
C12A H12B 0.9800
C12A H12C 0.9800
C12B H12D 0.9800
C12B H12E 0.9800
C12B H12F 0.9800
C21 C24 1.518(5)
C21 C23 1.520(5)
C21 C22 1.530(5)
C22 H22A 0.9800
C22 H22B 0.9800
C22 H22C 0.9800
C23 H23A 0.9800
C23 H23B 0.9800
C23 H23C 0.9800
C24 H24A 0.9800
C24 H24B 0.9800
C24 H24C 0.9800
C25 C26 1.518(6)
C25 C28 1.524(5)
C25 C27 1.532(5)
C26 H26A 0.9800
C26 H26B 0.9800
C26 H26C 0.9800
C27 H27A 0.9800
C27 H27B 0.9800
C27 H27C 0.9800
C28 H28A 0.9800
C28 H28B 0.9800
C28 H28C 0.9800
C29 C31 1.520(5)
C29 C30 1.520(5)
C29 C32 1.527(5)
C30 H30A 0.9800
C30 H30B 0.9800
C30 H30C 0.9800
C31 H31A 0.9800
C31 H31B 0.9800
C31 H31C 0.9800
C32 H32A 0.9800
C32 H32B 0.9800
C32 H32C 0.9800
C41 C42 1.521(5)
C41 C44 1.523(5)
C41 C43 1.527(5)
C42 H42A 0.9800
C42 H42B 0.9800
C42 H42C 0.9800
C43 H43A 0.9800
C43 H43B 0.9800
C43 H43C 0.9800
C44 H44A 0.9800
C44 H44B 0.9800
C44 H44C 0.9800
C45 C46 1.523(5)
C45 C48 1.524(6)
C45 C47 1.526(5)
C46 H46A 0.9800
C46 H46B 0.9800
C46 H46C 0.9800
C47 H47A 0.9800
C47 H47B 0.9800
C47 H47C 0.9800
C48 H48A 0.9800
C48 H48B 0.9800
C48 H48C 0.9800
C49 C52A 1.493(5)
C49 C51A 1.510(5)
C49 C51B 1.527(7)
C49 C50B 1.535(7)
C49 C50A 1.546(5)
C49 C52B 1.560(7)
C50A H50A 0.9800
C50A H50B 0.9800
C50A H50C 0.9800
C50B H50D 0.9800
C50B H50E 0.9800
C50B H50F 0.9800
C51A H51A 0.9800
C51A H51B 0.9800
C51A H51C 0.9800
C51B H51D 0.9800
C51B H51E 0.9800
C51B H51F 0.9800
C52A H52A 0.9800
C52A H52B 0.9800
C52A H52C 0.9800
C52B H52D 0.9800
C52B H52E 0.9800
C52B H52F 0.9800
C61 C62 1.516(5)
C61 C64 1.519(5)
C61 C63 1.520(5)
C62 H62A 0.9800
C62 H62B 0.9800
C62 H62C 0.9800
C63 H63A 0.9800
C63 H63B 0.9800
C63 H63C 0.9800
C64 H64A 0.9800
C64 H64B 0.9800
C64 H64C 0.9800
C65 C66 1.525(6)
C65 C68 1.526(6)
C65 C67 1.527(5)
C66 H66A 0.9800
C66 H66B 0.9800
C66 H66C 0.9800
C67 H67A 0.9800
C67 H67B 0.9800
C67 H67C 0.9800
C68 H68A 0.9800
C68 H68B 0.9800
C68 H68C 0.9800
C69 C71 1.517(5)
C69 C72 1.521(5)
C69 C70 1.530(5)
C70 H70A 0.9800
C70 H70B 0.9800
C70 H70C 0.9800
C71 H71A 0.9800
C71 H71B 0.9800
C71 H71C 0.9800
C72 H72A 0.9800
C72 H72B 0.9800
C72 H72C 0.9800
C81 C82 1.521(5)
C81 C84 1.523(6)
C81 C83 1.531(6)
C82 H82A 0.9800
C82 H82B 0.9800
C82 H82C 0.9800
C83 H83A 0.9800
C83 H83B 0.9800
C83 H83C 0.9800
C84 H84A 0.9800
C84 H84B 0.9800
C84 H84C 0.9800
C85 C86 1.520(6)
C85 C87 1.521(6)
C85 C88 1.525(6)
C86 H86A 0.9800
C86 H86B 0.9800
C86 H86C 0.9800
C87 H87A 0.9800
C87 H87B 0.9800
C87 H87C 0.9800
C88 H88A 0.9800
C88 H88B 0.9800
C88 H88C 0.9800
C89 C90 1.513(7)
C89 C92 1.527(6)
C89 C91 1.527(6)
C90 H90A 0.9800
C90 H90B 0.9800
C90 H90C 0.9800
C91 H91A 0.9800
C91 H91B 0.9800
C91 H91C 0.9800
C92 H92A 0.9800
C92 H92B 0.9800
C92 H92C 0.9800
C101 C102 1.510(6)
C101 C103 1.524(6)
C101 C104 1.525(6)
C102 H10G 0.9800
C102 H10H 0.9800
C102 H10I 0.9800
C103 H10J 0.9800
C103 H10K 0.9800
C103 H10L 0.9800
C104 H10M 0.9800
C104 H10N 0.9800
C104 H10O 0.9800
C105 C106 1.504(7)
C105 C107 1.511(6)
C105 C108 1.515(6)
C106 H10P 0.9800
C106 H10Q 0.9800
C106 H10R 0.9800
C107 H10S 0.9800
C107 H10T 0.9800
C107 H10U 0.9800
C108 H10V 0.9800
C108 H10W 0.9800
C108 H10X 0.9800
C109 C112 1.502(7)
C109 C111 1.519(6)
C109 C110 1.535(6)
C110 H11G 0.9800
C110 H11H 0.9800
C110 H11I 0.9800
C111 H11J 0.9800
C111 H11K 0.9800
C111 H11L 0.9800
C112 H11M 0.9800
C112 H11N 0.9800
C112 H11O 0.9800
N2 C6 1.507(8)
N2 C133 1.518(7)
N2 C125 1.520(5)
N2 C121 1.523(5)
N2 C11 1.525(6)
N2 C129 1.535(6)
C6 C8 1.545(10)
C6 H6A 0.9900
C6 H6B 0.9900
C8 C9 1.571(10)
C8 H8A 0.9900
C8 H8B 0.9900
C9 C10 1.516(10)
C9 H9A 0.9900
C9 H9B 0.9900
C10 H10Y 0.9800
C10 HA 0.9800
C10 HB 0.9800
C11 C12 1.524(8)
C11 H11P 0.9900
C11 H11Q 0.9900
C12 C13 1.530(8)
C12 H12G 0.9900
C12 H12H 0.9900
C13 C14 1.520(8)
C13 H13A 0.9900
C13 H13B 0.9900
C14 H14A 0.9800
C14 H14B 0.9800
C14 H14C 0.9800
C121 C122 1.508(6)
C121 H12I 0.9900
C121 H12J 0.9900
C122 C123 1.520(6)
C122 H12K 0.9900
C122 H12L 0.9900
C123 C124 1.504(7)
C123 H12M 0.9900
C123 H12N 0.9900
C124 H12O 0.9800
C124 H12P 0.9800
C124 H12Q 0.9800
C125 C126 1.508(7)
C125 H12R 0.9900
C125 H12S 0.9900
C126 C127 1.515(8)
C126 H12T 0.9900
C126 H12U 0.9900
C127 C128 1.523(8)
C127 H12V 0.9900
C127 H12W 0.9900
C128 H12X 0.9800
C128 H12Y 0.9800
C128 HC 0.9800
C129 C130 1.520(7)
C129 H12Z 0.9900
C129 HD 0.9900
C130 C131 1.541(7)
C130 H13C 0.9900
C130 H13D 0.9900
C131 C132 1.508(8)
C131 H13E 0.9900
C131 H13F 0.9900
C132 H13G 0.9800
C132 H13H 0.9800
C132 H13I 0.9800
C133 C134 1.523(9)
C133 H13J 0.9900
C133 H13K 0.9900
C134 C135 1.525(8)
C134 H13L 0.9900
C134 H13M 0.9900
C135 C136 1.535(9)
C135 H13N 0.9900
C135 H13O 0.9900
C136 H13P 0.9800
C136 H13Q 0.9800
C136 H13R 0.9800
C141 C146 1.374(8)
C141 C142 1.380(8)
C141 C147 1.510(9)
C142 C143 1.356(10)
C142 H142 0.9500
C143 C144 1.361(10)
C143 H143 0.9500
C144 C145 1.386(12)
C144 H144 0.9500
C145 C146 1.387(12)
C145 H145 0.9500
C146 H146 0.9500
C147 H14D 0.9800
C147 H14E 0.9800
C147 H14F 0.9800

loop_
_geom_torsion_atom_site_label_1
_geom_torsion_atom_site_label_2
_geom_torsion_atom_site_label_3
_geom_torsion_atom_site_label_4
_geom_torsion
O3 Si1 O1 U1 -35.2(10)
O4 Si1 O1 U1 -158.4(9)
O2 Si1 O1 U1 84.8(10)
O1 Si1 O2 C1 -82.2(3)
O3 Si1 O2 C1 42.2(3)
O4 Si1 O2 C1 159.9(3)
O1 Si1 O3 C5 -39.6(4)
O4 Si1 O3 C5 82.2(4)
O2 Si1 O3 C5 -163.3(3)
O1 Si1 O4 C9B -160.5(4)
O3 Si1 O4 C9B 74.6(4)
O2 Si1 O4 C9B -39.7(4)
O1 Si1 O4 C9A 160.7(4)
O3 Si1 O4 C9A 35.8(4)
O2 Si1 O4 C9A -78.5(4)
O22 Si2 O21 U1 -52.8(9)
O23 Si2 O21 U1 67.3(9)
O24 Si2 O21 U1 -175.5(8)
O21 Si2 O22 C21 -44.3(3)
O23 Si2 O22 C21 -169.1(3)
O24 Si2 O22 C21 76.3(3)
O21 Si2 O23 C25 -80.6(3)
O22 Si2 O23 C25 42.5(3)
O24 Si2 O23 C25 161.0(3)
O21 Si2 O24 C29 -171.0(3)
O22 Si2 O24 C29 66.3(3)
O23 Si2 O24 C29 -48.4(3)
O41 Si3 O42 C41 168.5(3)
O43 Si3 O42 C41 45.8(3)
O44 Si3 O42 C41 -67.8(3)
O41 Si3 O43 C45 88.6(3)
O42 Si3 O43 C45 -154.0(3)
O44 Si3 O43 C45 -35.9(3)
O41 Si3 O44 C49 40.3(3)
O43 Si3 O44 C49 165.8(3)
O42 Si3 O44 C49 -79.8(3)
O64 Si4 O61 U2 19.5(6)
O62 Si4 O61 U2 142.7(5)
O63 Si4 O61 U2 -98.0(6)
O61 Si4 O62 C61 -40.2(3)
O64 Si4 O62 C61 80.4(3)
O63 Si4 O62 C61 -165.1(3)
O61 Si4 O63 C65 -81.9(3)
O64 Si4 O63 C65 160.2(3)
O62 Si4 O63 C65 41.8(3)
O61 Si4 O64 C69 -168.6(3)
O62 Si4 O64 C69 67.6(3)
O63 Si4 O64 C69 -46.0(3)
O81 Si5 O82 C81 32.2(4)
O84 Si5 O82 C81 158.4(3)
O83 Si5 O82 C81 -91.6(3)
O81 Si5 O83 C85 40.6(3)
O84 Si5 O83 C85 -84.9(3)
O82 Si5 O83 C85 164.9(3)
O81 Si5 O84 C89 35.1(4)
O82 Si5 O84 C89 -90.6(3)
O83 Si5 O84 C89 159.6(3)
O103 Si6 O101 U2 -96.0(7)
O102 Si6 O101 U2 28.5(7)
O104 Si6 O101 U2 143.6(7)
O101 Si6 O102 C101 168.7(3)
O103 Si6 O102 C101 -66.9(4)
O104 Si6 O102 C101 48.1(4)
O101 Si6 O103 C105 41.8(4)
O102 Si6 O103 C105 -78.7(4)
O104 Si6 O103 C105 166.5(3)
O101 Si6 O104 C109 72.8(4)
O103 Si6 O104 C109 -51.6(4)
O102 Si6 O104 C109 -171.7(3)
Si1 O2 C1 C2 43.0(5)
Si1 O2 C1 C4 -79.6(4)
Si1 O2 C1 C3 163.7(3)
Si1 O3 C5 C6B 80.4(6)
Si1 O3 C5 C8A -18.0(6)
Si1 O3 C5 C7 -150.2(3)
Si1 O3 C5 C8B -39.3(5)
Si1 O3 C5 C6A 100.8(4)
Si1 O4 C9A C12A 156.1(4)
Si1 O4 C9A C10A 37.6(7)
Si1 O4 C9A C11A -84.0(6)
Si1 O4 C9B C11B 86.4(5)
Si1 O4 C9B C10B -156.1(4)
Si1 O4 C9B C12B -38.6(7)
Si2 O22 C21 C24 -155.5(3)
Si2 O22 C21 C23 86.3(4)
Si2 O22 C21 C22 -35.6(4)
Si2 O23 C25 C26 38.2(4)
Si2 O23 C25 C28 158.0(3)
Si2 O23 C25 C27 -83.6(4)
Si2 O24 C29 C31 90.2(3)
Si2 O24 C29 C30 -32.3(4)
Si2 O24 C29 C32 -151.6(3)
Si3 O42 C41 C42 161.8(3)
Si3 O42 C41 C44 42.2(4)
Si3 O42 C41 C43 -79.8(4)
Si3 O43 C45 C46 -164.2(3)
Si3 O43 C45 C48 -44.4(4)
Si3 O43 C45 C47 77.8(4)
Si3 O44 C49 C52A 30.5(5)
Si3 O44 C49 C51A -94.3(4)
Si3 O44 C49 C51B -143.4(7)
Si3 O44 C49 C50B 96.2(7)
Si3 O44 C49 C50A 150.6(3)
Si3 O44 C49 C52B -22.7(8)
Si4 O62 C61 C62 -159.9(3)
Si4 O62 C61 C64 -39.6(4)
Si4 O62 C61 C63 82.1(4)
Si4 O63 C65 C66 161.7(3)
Si4 O63 C65 C68 41.6(4)
Si4 O63 C65 C67 -79.9(4)
Si4 O64 C69 C71 88.3(4)
Si4 O64 C69 C72 -153.0(3)
Si4 O64 C69 C70 -33.6(5)
Si5 O82 C81 C82 157.2(3)
Si5 O82 C81 C84 -83.5(4)
Si5 O82 C81 C83 38.8(5)
Si5 O83 C85 C86 158.1(3)
Si5 O83 C85 C87 -85.2(4)
Si5 O83 C85 C88 36.8(5)
Si5 O84 C89 C90 -81.1(4)
Si5 O84 C89 C92 160.6(3)
Si5 O84 C89 C91 40.8(5)
Si6 O102 C101 C102 -85.8(5)
Si6 O102 C101 C103 155.6(3)
Si6 O102 C101 C104 37.3(5)
Si6 O103 C105 C106 47.1(5)
Si6 O103 C105 C107 168.5(3)
Si6 O103 C105 C108 -75.0(5)
Si6 O104 C109 C112 77.2(5)
Si6 O104 C109 C111 -48.9(5)
Si6 O104 C109 C110 -165.1(3)
C125 N2 C6 C8 -70(2)
C121 N2 C6 C8 64(2)
C11 N2 C6 C8 -177.6(19)
N2 C6 C8 C9 166.4(18)
C6 C8 C9 C10 169(2)
C6 N2 C11 C12 -173.4(14)
C125 N2 C11 C12 65.2(10)
C121 N2 C11 C12 -53.3(10)
N2 C11 C12 C13 172.2(11)
C11 C12 C13 C14 -66.7(15)
C6 N2 C121 C122 59.1(9)
C133 N2 C121 C122 -33.6(8)
C125 N2 C121 C122 -163.0(4)
C11 N2 C121 C122 -49.7(7)
C129 N2 C121 C122 81.6(5)
N2 C121 C122 C123 -173.9(4)
C121 C122 C123 C124 -174.1(4)
C6 N2 C125 C126 86.2(10)
C133 N2 C125 C126 -176.7(10)
C121 N2 C125 C126 -49.8(6)
C11 N2 C125 C126 -169.3(8)
C129 N2 C125 C126 72.4(6)
N2 C125 C126 C127 -178.0(5)
C125 C126 C127 C128 -174.5(5)
C133 N2 C129 C130 66.0(11)
C125 N2 C129 C130 -173.8(7)
C121 N2 C129 C130 -53.8(8)
N2 C129 C130 C131 -169.6(6)
C129 C130 C131 C132 -65.1(9)
C125 N2 C133 C134 62.5(14)
C121 N2 C133 C134 -64.4(13)
C129 N2 C133 C134 173.5(11)
N2 C133 C134 C135 -177.6(15)
C133 C134 C135 C136 171.0(13)
C146 C141 C142 C143 -0.5(9)
C147 C141 C142 C143 179.7(6)
C141 C142 C143 C144 0.0(11)
C142 C143 C144 C145 0.0(11)
C143 C144 C145 C146 0.5(12)
C142 C141 C146 C145 0.9(10)
C147 C141 C146 C145 -179.2(7)
C144 C145 C146 C141 -1.0(13)
